data_4338719
loop_
_publ_author_name
'Shiga, Takuya'
'Tetsuka, Tamaki'
'Sakai, Kanae'
'Sekine, Yoshihiro'
'Nihei, Masayuki'
'Newton, Graham N.'
'Oshio, Hiroki'

_publ_section_title
;
 Cyanide-bridged decanuclear cobalt-iron cage.
;
_journal_issue 12
_journal_name_full 'Inorganic chemistry'
_journal_page_first 5899
_journal_page_last 5901
_journal_paper_doi 10.1021/ic500964m
_journal_volume 53
_journal_year 2014
_chemical_absolute_configuration rm
_chemical_formula_moiety 'C192 H168 Co6 Fe4 N48, 2(C8 H20 N), B F4, 13(C H4 O), 3(C H3 O)'
_chemical_formula_sum 'C225 H300 B Co6 F4 Fe4 N50 O29'
_chemical_formula_weight 4832.92
_chemical_name_systematic
;
 ?
;
_space_group_crystal_system orthorhombic
_space_group_IT_number 19
_space_group_name_Hall 'P 2ac 2ab'
_space_group_name_H-M_alt 'P 21 21 21'
_symmetry_space_group_name_Hall 'P 2ac 2ab'
_symmetry_space_group_name_H-M 'P 21 21 21'
_atom_sites_solution_hydrogens geom
_audit_creation_method SHELXL-2013
_cell_angle_alpha 90
_cell_angle_beta 90
_cell_angle_gamma 90
_cell_formula_units_Z 4
_cell_length_a 25.432(4)
_cell_length_b 27.707(4)
_cell_length_c 34.200(5)
_cell_measurement_reflns_used 9041
_cell_measurement_temperature 100(2)
_cell_measurement_theta_max 27.43
_cell_measurement_theta_min 2.25
_cell_volume 24099(6)
_computing_cell_refinement 'Bruker SAINT'
_computing_data_collection 'Bruker APEX2'
_computing_data_reduction 'Bruker SAINT'
_computing_molecular_graphics 'Bruker SHELXTL'
_computing_publication_material 'Bruker SHELXTL'
_computing_structure_refinement 'SHELXL-2013 (Sheldrick, 2013)'
_computing_structure_solution 'SHELXS-97 (Sheldrick, 2008)'
_diffrn_ambient_temperature 100(2)
_diffrn_detector_area_resol_mean 8.366
_diffrn_measured_fraction_theta_full 0.999
_diffrn_measured_fraction_theta_max 0.993
_diffrn_measurement_device_type 'Bruker APEX-II CCD'
_diffrn_measurement_method '\f and \w scans'
_diffrn_radiation_monochromator graphite
_diffrn_radiation_source 'sealed tube'
_diffrn_radiation_type MoK\a
_diffrn_radiation_wavelength 0.71073
_diffrn_reflns_av_R_equivalents 0.0819
_diffrn_reflns_av_unetI/netI 0.1362
_diffrn_reflns_Laue_measured_fraction_full 0.999
_diffrn_reflns_Laue_measured_fraction_max 0.993
_diffrn_reflns_limit_h_max 33
_diffrn_reflns_limit_h_min -17
_diffrn_reflns_limit_k_max 35
_diffrn_reflns_limit_k_min -27
_diffrn_reflns_limit_l_max 38
_diffrn_reflns_limit_l_min -44
_diffrn_reflns_number 132446
_diffrn_reflns_point_group_measured_fraction_full 0.997
_diffrn_reflns_point_group_measured_fraction_max 0.979
_diffrn_reflns_theta_full 25.242
_diffrn_reflns_theta_max 27.500
_diffrn_reflns_theta_min 1.191
_exptl_absorpt_coefficient_mu 0.713
_exptl_absorpt_correction_T_max 0.9322
_exptl_absorpt_correction_T_min 0.7636
_exptl_absorpt_correction_type empirical
_exptl_absorpt_process_details SADABS
_exptl_crystal_colour green
_exptl_crystal_density_diffrn 1.332
_exptl_crystal_density_method 'not measured'
_exptl_crystal_description blocks
_exptl_crystal_F_000 10156
_exptl_crystal_size_max 0.400
_exptl_crystal_size_mid 0.200
_exptl_crystal_size_min 0.100
_exptl_transmission_factor_max 0.7456
_exptl_transmission_factor_min 0.6149
_refine_diff_density_max 1.754
_refine_diff_density_min -1.377
_refine_diff_density_rms 0.128
_refine_ls_abs_structure_details
;
 Flack x determined using 12253 quotients [(I+)-(I-)]/[(I+)+(I-)]
 (Parsons and Flack (2004), Acta Cryst. A60, s61).
;
_refine_ls_abs_structure_Flack 0.021(4)
_refine_ls_extinction_method none
_refine_ls_goodness_of_fit_ref 1.065
_refine_ls_hydrogen_treatment constr
_refine_ls_matrix_type full
_refine_ls_number_parameters 2921
_refine_ls_number_reflns 54179
_refine_ls_number_restraints 554
_refine_ls_restrained_S_all 1.065
_refine_ls_R_factor_all 0.1645
_refine_ls_R_factor_gt 0.0854
_refine_ls_shift/su_max 0.015
_refine_ls_shift/su_mean 0.000
_refine_ls_structure_factor_coef Fsqd
_refine_ls_weighting_details 'w=1/[\s^2^(Fo^2^)+(0.1056P)^2^+50.0000P] where P=(Fo^2^+2Fc^2^)/3'
_refine_ls_weighting_scheme calc
_refine_ls_wR_factor_gt 0.1972
_refine_ls_wR_factor_ref 0.2369
_reflns_Friedel_coverage 0.862
_reflns_Friedel_fraction_full 0.994
_reflns_Friedel_fraction_max 0.964
_reflns_number_gt 33874
_reflns_number_total 54179
_reflns_threshold_expression 'I > 2\s(I)'
_cod_data_source_file ic500964m_si_002.cif
_cod_data_source_block Comp1_100K
_cod_depositor_comments 'Adding full bibliography for 4338719--4338720.cif.'
_cod_database_code 4338719
_shelx_space_group_comment
;
The symmetry employed for this shelxl refinement is uniquely defined
by the following loop, which should always be used as a source of
symmetry information in preference to the above space-group names.
They are only intended as comments.
;
_shelx_estimated_absorpt_t_min 0.764
_shelx_estimated_absorpt_t_max 0.932
_shelxl_version_number 2013-4

loop_
_space_group_symop_operation_xyz
'x, y, z'
'-x+1/2, -y, z+1/2'
'x+1/2, -y+1/2, -z'
'-x, y+1/2, -z+1/2'

loop_
_atom_site_label
_atom_site_type_symbol
_atom_site_fract_x
_atom_site_fract_y
_atom_site_fract_z
_atom_site_U_iso_or_equiv
_atom_site_adp_type
_atom_site_occupancy
_atom_site_site_symmetry_order
_atom_site_calc_flag
_atom_site_refinement_flags_posn
_atom_site_refinement_flags_adp
Co1 Co 0.72179(6) 0.51496(5) -0.00263(4) 0.0264(3) Uani 1 1 d . .
Co2 Co 0.49198(6) 0.66433(5) 0.08521(4) 0.0226(3) Uani 1 1 d . .
Co3 Co 0.27529(6) 0.48910(5) 0.00288(3) 0.0195(3) Uani 1 1 d . .
Co4 Co 0.51009(6) 0.33801(5) -0.08264(4) 0.0223(3) Uani 1 1 d . .
Co5 Co 0.48359(6) 0.60618(5) -0.13460(3) 0.0228(3) Uani 1 1 d . .
Co6 Co 0.50254(6) 0.39549(5) 0.13686(4) 0.0230(3) Uani 1 1 d . .
Fe1 Fe 0.61893(7) 0.53263(5) 0.12302(4) 0.0239(3) Uani 1 1 d . .
Fe2 Fe 0.36397(6) 0.63962(5) -0.02693(4) 0.0207(3) Uani 1 1 d . .
Fe3 Fe 0.38444(6) 0.34923(5) 0.03243(4) 0.0212(3) Uani 1 1 d . U
Fe4 Fe 0.61491(6) 0.48091(5) -0.12528(4) 0.0233(3) Uani 1 1 d . U
B1 B 0.2518(10) 0.5367(9) 0.2530(6) 0.139(7) Uani 1 1 d D U
F1 F 0.2224(6) 0.5692(5) 0.2747(3) 0.125(5) Uani 1 1 d D U
F2 F 0.2759(6) 0.5585(5) 0.2240(3) 0.126(5) Uani 1 1 d D U
F3 F 0.2903(9) 0.5116(8) 0.2750(5) 0.197(7) Uani 1 1 d D U
F4 F 0.2257(9) 0.4984(8) 0.2384(5) 0.207(8) Uani 1 1 d D U
N1 N 0.7886(4) 0.4957(3) -0.0406(3) 0.033(2) Uani 1 1 d . .
N2 N 0.7427(4) 0.4432(3) 0.0152(2) 0.029(2) Uani 1 1 d . .
N3 N 0.7731(4) 0.5511(3) 0.0409(3) 0.031(2) Uani 1 1 d . .
N4 N 0.7237(4) 0.5885(3) -0.0218(3) 0.035(2) Uani 1 1 d . .
N5 N 0.4629(4) 0.7381(3) 0.0732(2) 0.025(2) Uani 1 1 d . .
N6 N 0.5562(4) 0.6980(3) 0.0553(2) 0.027(2) Uani 1 1 d . .
N7 N 0.5229(4) 0.6796(3) 0.1436(2) 0.028(2) Uani 1 1 d . .
N8 N 0.4287(4) 0.6448(3) 0.1228(3) 0.036(2) Uani 1 1 d . .
N9 N 0.2274(3) 0.4336(3) -0.0007(2) 0.0215(18) Uani 1 1 d . .
N10 N 0.2749(4) 0.4837(3) -0.05331(19) 0.0211(15) Uani 1 1 d . U
N11 N 0.2206(4) 0.5389(3) 0.0046(2) 0.0240(19) Uani 1 1 d . .
N12 N 0.2716(4) 0.4948(3) 0.05897(19) 0.0215(16) Uani 1 1 d . U
N13 N 0.5367(4) 0.3256(3) -0.1427(3) 0.029(2) Uani 1 1 d . .
N14 N 0.4398(4) 0.3456(3) -0.1173(2) 0.032(2) Uani 1 1 d . .
N15 N 0.4983(4) 0.2623(3) -0.0676(2) 0.027(2) Uani 1 1 d . .
N16 N 0.5838(4) 0.3182(3) -0.0559(2) 0.0245(19) Uani 1 1 d . U
N17 N 0.4301(4) 0.6503(3) -0.1553(2) 0.0228(19) Uani 1 1 d . .
N18 N 0.4426(4) 0.5583(3) -0.1611(2) 0.026(2) Uani 1 1 d . .
N19 N 0.5320(4) 0.6139(3) -0.1786(2) 0.028(2) Uani 1 1 d . .
N20 N 0.5263(4) 0.6567(3) -0.1111(2) 0.025(2) Uani 1 1 d . .
N21 N 0.5547(4) 0.3921(3) 0.1794(2) 0.024(2) Uani 1 1 d . .
N22 N 0.5481(4) 0.3491(3) 0.1125(2) 0.028(2) Uani 1 1 d . .
N23 N 0.4544(4) 0.3473(3) 0.1598(2) 0.029(2) Uani 1 1 d . .
N24 N 0.4579(4) 0.4403(3) 0.1644(2) 0.026(2) Uani 1 1 d . .
N25 N 0.6676(4) 0.5223(3) 0.0417(2) 0.026(2) Uani 1 1 d . .
N26 N 0.5326(4) 0.6001(3) 0.0926(2) 0.025(2) Uani 1 1 d . .
N27 N 0.5463(4) 0.4454(3) 0.1176(2) 0.026(2) Uani 1 1 d . .
N28 N 0.5751(5) 0.5511(3) 0.2055(3) 0.044(3) Uani 1 1 d . .
N29 N 0.7061(5) 0.4603(4) 0.1483(3) 0.054(3) Uani 1 1 d . .
N30 N 0.6906(4) 0.6219(4) 0.1319(3) 0.044(3) Uani 1 1 d . .
N31 N 0.4491(4) 0.6479(3) 0.0360(2) 0.029(2) Uani 1 1 d . .
N32 N 0.3226(3) 0.5422(3) 0.0011(2) 0.0209(18) Uani 1 1 d . .
N33 N 0.4391(4) 0.6020(3) -0.0896(2) 0.0228(19) Uani 1 1 d . .
N34 N 0.2820(4) 0.6342(3) -0.0931(3) 0.036(2) Uani 1 1 d . .
N35 N 0.4022(4) 0.7406(3) -0.0506(3) 0.038(3) Uani 1 1 d . .
N36 N 0.2859(4) 0.6850(4) 0.0315(3) 0.041(3) Uani 1 1 d . .
N37 N 0.3292(4) 0.4411(3) 0.0060(2) 0.0224(13) Uani 1 1 d . U
N38 N 0.4700(4) 0.3493(3) -0.0311(2) 0.0243(13) Uani 1 1 d . U
N39 N 0.4562(3) 0.3961(3) 0.09287(19) 0.0203(13) Uani 1 1 d . U
N40 N 0.4374(4) 0.2551(3) 0.0585(3) 0.0341(18) Uani 1 1 d . U
N41 N 0.3014(4) 0.3481(3) 0.0985(2) 0.0298(17) Uani 1 1 d . U
N42 N 0.3175(4) 0.2904(3) -0.0268(2) 0.0323(18) Uani 1 1 d . U
N43 N 0.6711(4) 0.4959(3) -0.0475(3) 0.033(2) Uani 1 1 d . U
N44 N 0.5369(4) 0.4072(3) -0.0925(2) 0.0256(19) Uani 1 1 d . U
N45 N 0.5324(4) 0.5598(3) -0.1168(2) 0.0236(19) Uani 1 1 d . U
N46 N 0.5633(4) 0.4579(4) -0.2044(3) 0.038(2) Uani 1 1 d . U
N47 N 0.6829(5) 0.5633(4) -0.1571(3) 0.046(3) Uani 1 1 d . U
N48 N 0.6988(4) 0.4006(4) -0.1389(3) 0.042(3) Uani 1 1 d . U
N49 N 0.4990(4) 0.5010(3) 0.0009(2) 0.0200(17) Uani 1 1 d . .
N50 N 0.7498(6) 0.4605(6) -0.2485(3) 0.078(3) Uani 1 1 d . U
C1 C 0.8892(6) 0.5708(5) -0.0498(5) 0.056(4) Uani 1 1 d . .
H1A H 0.8654 0.5925 -0.0376 0.068 Uiso 1 1 calc R U
C2 C 0.9418(8) 0.5787(6) -0.0463(6) 0.074(5) Uani 1 1 d . .
H2A H 0.9541 0.6050 -0.0309 0.089 Uiso 1 1 calc R U
C3 C 0.9771(7) 0.5492(7) -0.0647(6) 0.076(6) Uani 1 1 d . .
H3A H 1.0138 0.5554 -0.0628 0.091 Uiso 1 1 calc R U
C4 C 0.9593(7) 0.5109(7) -0.0857(6) 0.079(5) Uani 1 1 d . .
H4A H 0.9838 0.4903 -0.0984 0.095 Uiso 1 1 calc R U
C5 C 0.9044(6) 0.5010(6) -0.0889(5) 0.064(4) Uani 1 1 d . .
H5A H 0.8921 0.4740 -0.1033 0.077 Uiso 1 1 calc R U
C6 C 0.8695(6) 0.5320(5) -0.0705(4) 0.047(3) Uani 1 1 d . .
C7 C 0.8103(5) 0.5252(5) -0.0737(4) 0.048(3) Uani 1 1 d . .
H7A H 0.7940 0.5580 -0.0720 0.058 Uiso 1 1 calc R U
C8 C 0.7926(6) 0.5029(6) -0.1124(4) 0.063(5) Uani 1 1 d . .
H8A H 0.8084 0.4708 -0.1152 0.095 Uiso 1 1 calc R U
H8B H 0.8038 0.5235 -0.1341 0.095 Uiso 1 1 calc R U
H8C H 0.7542 0.5000 -0.1125 0.095 Uiso 1 1 calc R U
C9 C 0.8046(5) 0.4527(5) -0.0359(3) 0.036(3) Uani 1 1 d . .
H9A H 0.8310 0.4400 -0.0527 0.043 Uiso 1 1 calc R U
C10 C 0.7829(5) 0.4229(4) -0.0053(3) 0.032(3) Uani 1 1 d . .
C11 C 0.8003(5) 0.3771(4) 0.0026(4) 0.042(3) Uani 1 1 d . .
H11A H 0.8281 0.3636 -0.0124 0.051 Uiso 1 1 calc R U
C12 C 0.7776(6) 0.3505(4) 0.0321(4) 0.048(3) Uani 1 1 d . .
H12A H 0.7892 0.3187 0.0378 0.058 Uiso 1 1 calc R U
C13 C 0.7378(5) 0.3712(4) 0.0530(4) 0.042(3) Uani 1 1 d . .
H13A H 0.7215 0.3541 0.0738 0.051 Uiso 1 1 calc R U
C14 C 0.7214(5) 0.4175(4) 0.0436(3) 0.034(3) Uani 1 1 d . .
H14A H 0.6937 0.4314 0.0584 0.041 Uiso 1 1 calc R U
C15 C 0.8387(5) 0.4496(4) 0.0865(4) 0.041(3) Uani 1 1 d . .
H15 H 0.8134 0.4417 0.1059 0.049 Uiso 1 1 calc R U
C16 C 0.8799(6) 0.4177(4) 0.0782(4) 0.048(3) Uani 1 1 d . .
H16 H 0.8820 0.3880 0.0920 0.057 Uiso 1 1 calc R U
C17 C 0.9170(6) 0.4284(5) 0.0508(5) 0.052(4) Uani 1 1 d . .
H17A H 0.9447 0.4063 0.0454 0.062 Uiso 1 1 calc R U
C18 C 0.9140(5) 0.4716(4) 0.0308(4) 0.043(3) Uani 1 1 d . .
H18A H 0.9398 0.4794 0.0118 0.051 Uiso 1 1 calc R U
C19 C 0.8736(5) 0.5036(4) 0.0383(4) 0.039(3) Uani 1 1 d . .
H19 H 0.8718 0.5333 0.0245 0.047 Uiso 1 1 calc R U
C20 C 0.8351(5) 0.4922(4) 0.0664(3) 0.033(3) Uani 1 1 d . .
C21 C 0.7921(5) 0.5270(4) 0.0764(3) 0.034(3) Uani 1 1 d . .
H21 H 0.7622 0.5075 0.0868 0.041 Uiso 1 1 calc R U
C22 C 0.8087(5) 0.5619(5) 0.1093(4) 0.048(4) Uani 1 1 d . .
H22A H 0.8419 0.5776 0.1022 0.072 Uiso 1 1 calc R U
H22B H 0.8133 0.5439 0.1337 0.072 Uiso 1 1 calc R U
H22C H 0.7814 0.5865 0.1129 0.072 Uiso 1 1 calc R U
C23 C 0.7757(5) 0.5960(4) 0.0360(3) 0.037(3) Uani 1 1 d . .
H23 H 0.7917 0.6157 0.0554 0.045 Uiso 1 1 calc R U
C24 C 0.7540(5) 0.6183(4) 0.0001(4) 0.039(3) Uani 1 1 d . .
C25 C 0.7648(5) 0.6648(5) -0.0096(5) 0.052(4) Uani 1 1 d . .
H25 H 0.7862 0.6843 0.0068 0.063 Uiso 1 1 calc R U
C26 C 0.7441(6) 0.6833(5) -0.0438(5) 0.061(4) Uani 1 1 d . .
H26 H 0.7507 0.7158 -0.0512 0.073 Uiso 1 1 calc R U
C27 C 0.7134(6) 0.6536(5) -0.0670(4) 0.051(4) Uani 1 1 d . .
H27 H 0.6992 0.6650 -0.0910 0.061 Uiso 1 1 calc R U
C28 C 0.7040(5) 0.6071(5) -0.0545(3) 0.044(3) Uani 1 1 d . .
H28 H 0.6821 0.5872 -0.0702 0.053 Uiso 1 1 calc R U
C29 C 0.3781(6) 0.7514(4) 0.1490(4) 0.043(3) Uani 1 1 d . .
H29 H 0.3631 0.7207 0.1436 0.051 Uiso 1 1 calc R U
C30 C 0.3745(6) 0.7706(5) 0.1867(4) 0.055(4) Uani 1 1 d . .
H30 H 0.3575 0.7529 0.2068 0.066 Uiso 1 1 calc R U
C31 C 0.3950(6) 0.8137(5) 0.1945(4) 0.055(4) Uani 1 1 d . .
H31 H 0.3927 0.8265 0.2203 0.066 Uiso 1 1 calc R U
C32 C 0.4196(6) 0.8400(6) 0.1653(4) 0.057(4) Uani 1 1 d . .
H32 H 0.4340 0.8709 0.1710 0.069 Uiso 1 1 calc R U
C33 C 0.4231(6) 0.8213(5) 0.1281(4) 0.047(3) Uani 1 1 d . .
H33 H 0.4397 0.8395 0.1080 0.057 Uiso 1 1 calc R U
C34 C 0.4029(5) 0.7764(4) 0.1197(3) 0.037(3) Uani 1 1 d . .
C35 C 0.4076(5) 0.7547(4) 0.0790(3) 0.032(3) Uani 1 1 d . .
H35 H 0.3850 0.7252 0.0787 0.039 Uiso 1 1 calc R U
C36 C 0.3869(6) 0.7880(5) 0.0473(3) 0.044(3) Uani 1 1 d . .
H36A H 0.4057 0.8189 0.0484 0.066 Uiso 1 1 calc R U
H36B H 0.3492 0.7936 0.0514 0.066 Uiso 1 1 calc R U
H36C H 0.3924 0.7731 0.0217 0.066 Uiso 1 1 calc R U
C37 C 0.4951(5) 0.7628(4) 0.0529(3) 0.030(3) Uani 1 1 d . .
H37 H 0.4847 0.7933 0.0427 0.036 Uiso 1 1 calc R U
C38 C 0.5477(5) 0.7444(4) 0.0454(3) 0.027(2) Uani 1 1 d . .
C39 C 0.5864(5) 0.7723(4) 0.0274(3) 0.034(3) Uani 1 1 d . .
H39 H 0.5795 0.8050 0.0210 0.041 Uiso 1 1 calc R U
C40 C 0.6345(6) 0.7520(5) 0.0192(3) 0.040(3) Uani 1 1 d . .
H40 H 0.6614 0.7701 0.0067 0.049 Uiso 1 1 calc R U
C41 C 0.6423(5) 0.7050(5) 0.0296(4) 0.042(3) Uani 1 1 d . .
H41 H 0.6753 0.6903 0.0245 0.051 Uiso 1 1 calc R U
C42 C 0.6019(5) 0.6779(4) 0.0477(3) 0.031(3) Uani 1 1 d . .
H42 H 0.6078 0.6450 0.0545 0.037 Uiso 1 1 calc R U
C43 C 0.6400(5) 0.7556(5) 0.1273(3) 0.038(3) Uani 1 1 d . .
H43 H 0.6668 0.7318 0.1269 0.046 Uiso 1 1 calc R U
C44 C 0.6512(6) 0.8035(5) 0.1160(3) 0.052(4) Uani 1 1 d . .
H44 H 0.6857 0.8118 0.1078 0.062 Uiso 1 1 calc R U
C45 C 0.6129(6) 0.8383(4) 0.1166(3) 0.045(3) Uani 1 1 d . .
H45 H 0.6208 0.8704 0.1091 0.054 Uiso 1 1 calc R U
C46 C 0.5615(6) 0.8260(4) 0.1286(3) 0.038(3) Uani 1 1 d . .
H46 H 0.5348 0.8499 0.1291 0.046 Uiso 1 1 calc R U
C47 C 0.5503(5) 0.7796(4) 0.1394(3) 0.031(3) Uani 1 1 d . .
H47 H 0.5155 0.7717 0.1473 0.038 Uiso 1 1 calc R U
C48 C 0.5888(5) 0.7435(4) 0.1392(3) 0.035(3) Uani 1 1 d . .
C49 C 0.5776(5) 0.6925(4) 0.1514(3) 0.035(3) Uani 1 1 d . .
H49 H 0.5998 0.6712 0.1345 0.042 Uiso 1 1 calc R U
C50 C 0.5962(6) 0.6840(5) 0.1946(4) 0.051(4) Uani 1 1 d . .
H50A H 0.5801 0.7083 0.2116 0.077 Uiso 1 1 calc R U
H50B H 0.6345 0.6868 0.1959 0.077 Uiso 1 1 calc R U
H50C H 0.5855 0.6517 0.2031 0.077 Uiso 1 1 calc R U
C51 C 0.4938(5) 0.6647(4) 0.1708(3) 0.035(3) Uani 1 1 d . .
H51 H 0.5065 0.6635 0.1969 0.042 Uiso 1 1 calc R U
C52 C 0.4389(5) 0.6489(4) 0.1614(3) 0.035(3) Uani 1 1 d . .
C53 C 0.4023(7) 0.6392(4) 0.1895(4) 0.052(4) Uani 1 1 d . .
H53 H 0.4111 0.6417 0.2164 0.062 Uiso 1 1 calc R U
C54 C 0.3507(7) 0.6253(5) 0.1779(6) 0.060(4) Uani 1 1 d . .
H54 H 0.3240 0.6198 0.1968 0.072 Uiso 1 1 calc R U
C55 C 0.3410(6) 0.6203(5) 0.1403(6) 0.061(5) Uani 1 1 d . .
H55 H 0.3073 0.6097 0.1319 0.073 Uiso 1 1 calc R U
C56 C 0.3804(6) 0.6305(4) 0.1124(4) 0.045(3) Uani 1 1 d . .
H56 H 0.3723 0.6272 0.0854 0.054 Uiso 1 1 calc R U
C57 C 0.1487(5) 0.4423(4) 0.0827(3) 0.036(3) Uani 1 1 d . .
H57 H 0.1784 0.4460 0.0992 0.043 Uiso 1 1 calc R U
C58 C 0.1000(6) 0.4588(5) 0.0954(4) 0.049(4) Uani 1 1 d . .
H58 H 0.0961 0.4739 0.1201 0.058 Uiso 1 1 calc R U
C59 C 0.0579(6) 0.4526(5) 0.0710(5) 0.055(4) Uani 1 1 d . .
H59 H 0.0245 0.4644 0.0788 0.066 Uiso 1 1 calc R U
C60 C 0.0627(6) 0.4305(6) 0.0368(4) 0.055(4) Uani 1 1 d . .
H60 H 0.0324 0.4256 0.0210 0.066 Uiso 1 1 calc R U
C61 C 0.1114(5) 0.4145(5) 0.0237(3) 0.040(3) Uani 1 1 d . .
H61 H 0.1145 0.3994 -0.0011 0.048 Uiso 1 1 calc R U
C62 C 0.1547(5) 0.4207(4) 0.0466(3) 0.028(2) Uani 1 1 d . .
C63 C 0.2085(4) 0.4034(3) 0.0329(3) 0.025(2) Uani 1 1 d . .
H63 H 0.2336 0.4082 0.0551 0.031 Uiso 1 1 calc R U
C64 C 0.2095(5) 0.3494(4) 0.0221(3) 0.029(2) Uani 1 1 d . .
H64A H 0.1839 0.3432 0.0013 0.043 Uiso 1 1 calc R U
H64B H 0.2005 0.3301 0.0451 0.043 Uiso 1 1 calc R U
H64C H 0.2447 0.3406 0.0129 0.043 Uiso 1 1 calc R U
C65 C 0.2186(4) 0.4199(4) -0.0350(3) 0.025(2) Uani 1 1 d . .
H65 H 0.1967 0.3929 -0.0403 0.030 Uiso 1 1 calc R U
C66 C 0.2440(5) 0.4475(4) -0.0667(3) 0.0250(18) Uani 1 1 d . U
C67 C 0.2377(5) 0.4360(4) -0.1058(3) 0.0297(19) Uani 1 1 d . U
H67 H 0.2153 0.4105 -0.1139 0.036 Uiso 1 1 calc R U
C68 C 0.2658(5) 0.4637(4) -0.1326(3) 0.034(2) Uani 1 1 d . U
H68 H 0.2635 0.4568 -0.1597 0.041 Uiso 1 1 calc R U
C69 C 0.2969(5) 0.5013(4) -0.1196(3) 0.033(2) Uani 1 1 d . U
H69 H 0.3153 0.5210 -0.1378 0.039 Uiso 1 1 calc R U
C70 C 0.3013(5) 0.5103(4) -0.0795(3) 0.0286(19) Uani 1 1 d . U
H70 H 0.3234 0.5357 -0.0706 0.034 Uiso 1 1 calc R U
C71 C 0.1725(5) 0.5436(4) -0.0966(3) 0.034(3) Uani 1 1 d . .
H71 H 0.1974 0.5659 -0.1065 0.040 Uiso 1 1 calc R U
C72 C 0.1409(5) 0.5174(4) -0.1222(4) 0.041(3) Uani 1 1 d . .
H72 H 0.1440 0.5219 -0.1497 0.050 Uiso 1 1 calc R U
C73 C 0.1049(6) 0.4847(5) -0.1073(4) 0.050(4) Uani 1 1 d . .
H73 H 0.0835 0.4662 -0.1245 0.060 Uiso 1 1 calc R U
C74 C 0.1000(5) 0.4789(5) -0.0676(4) 0.046(3) Uani 1 1 d . .
H74 H 0.0752 0.4566 -0.0574 0.055 Uiso 1 1 calc R U
C75 C 0.1309(5) 0.5052(4) -0.0426(3) 0.032(3) Uani 1 1 d . .
H75 H 0.1268 0.5011 -0.0152 0.039 Uiso 1 1 calc R U
C76 C 0.1674(4) 0.5370(4) -0.0563(3) 0.027(2) Uani 1 1 d . .
C77 C 0.2020(5) 0.5669(3) -0.0299(3) 0.027(2) Uani 1 1 d . .
H77 H 0.2340 0.5753 -0.0454 0.032 Uiso 1 1 calc R U
C78 C 0.1759(5) 0.6145(4) -0.0189(3) 0.031(3) Uani 1 1 d . .
H78A H 0.1433 0.6081 -0.0045 0.047 Uiso 1 1 calc R U
H78B H 0.1677 0.6327 -0.0428 0.047 Uiso 1 1 calc R U
H78C H 0.1998 0.6334 -0.0025 0.047 Uiso 1 1 calc R U
C79 C 0.2091(5) 0.5519(4) 0.0389(3) 0.029(3) Uani 1 1 d . .
H79 H 0.1835 0.5763 0.0436 0.034 Uiso 1 1 calc R U
C80 C 0.2361(5) 0.5282(4) 0.0709(3) 0.0274(19) Uani 1 1 d . U
C81 C 0.2271(5) 0.5391(4) 0.1101(3) 0.032(2) Uani 1 1 d . U
H81 H 0.2022 0.5630 0.1175 0.038 Uiso 1 1 calc R U
C82 C 0.2557(5) 0.5138(4) 0.1380(3) 0.033(2) Uani 1 1 d . U
H82 H 0.2503 0.5195 0.1651 0.040 Uiso 1 1 calc R U
C83 C 0.2924(5) 0.4800(4) 0.1255(3) 0.0315(19) Uani 1 1 d . U
H83 H 0.3125 0.4627 0.1442 0.038 Uiso 1 1 calc R U
C84 C 0.2997(5) 0.4716(4) 0.0867(3) 0.0300(19) Uani 1 1 d . U
H84 H 0.3255 0.4487 0.0788 0.036 Uiso 1 1 calc R U
C85 C 0.6682(5) 0.2712(4) -0.1299(3) 0.033(3) Uani 1 1 d . .
H85 H 0.6884 0.2999 -0.1286 0.039 Uiso 1 1 calc R U
C86 C 0.6914(5) 0.2279(4) -0.1211(3) 0.036(3) Uani 1 1 d . .
H86 H 0.7276 0.2267 -0.1142 0.044 Uiso 1 1 calc R U
C87 C 0.6619(5) 0.1855(4) -0.1221(3) 0.032(3) Uani 1 1 d . .
H87 H 0.6777 0.1555 -0.1158 0.039 Uiso 1 1 calc R U
C88 C 0.6103(6) 0.1876(4) -0.1323(3) 0.036(3) Uani 1 1 d . .
H88 H 0.5899 0.1589 -0.1326 0.043 Uiso 1 1 calc R U
C89 C 0.5869(5) 0.2318(4) -0.1422(3) 0.033(3) Uani 1 1 d . .
H89 H 0.5511 0.2325 -0.1499 0.039 Uiso 1 1 calc R U
C90 C 0.6153(5) 0.2738(4) -0.1409(2) 0.024(2) Uani 1 1 d . .
C91 C 0.5933(5) 0.3224(4) -0.1538(3) 0.030(3) Uani 1 1 d . .
H91 H 0.6121 0.3475 -0.1381 0.036 Uiso 1 1 calc R U
C92 C 0.6061(5) 0.3327(4) -0.1966(3) 0.038(3) Uani 1 1 d . .
H92A H 0.5917 0.3069 -0.2130 0.057 Uiso 1 1 calc R U
H92B H 0.6443 0.3342 -0.2000 0.057 Uiso 1 1 calc R U
H92C H 0.5905 0.3637 -0.2042 0.057 Uiso 1 1 calc R U
C93 C 0.5029(5) 0.3360(4) -0.1683(3) 0.032(3) Uani 1 1 d . .
H93 H 0.5127 0.3391 -0.1950 0.038 Uiso 1 1 calc R U
C94 C 0.4476(5) 0.3432(4) -0.1559(3) 0.033(3) Uani 1 1 d . .
C95 C 0.4077(5) 0.3478(5) -0.1829(3) 0.040(3) Uani 1 1 d . .
H95 H 0.4147 0.3464 -0.2101 0.048 Uiso 1 1 calc R U
C96 C 0.3567(6) 0.3544(5) -0.1690(4) 0.053(4) Uani 1 1 d . .
H96 H 0.3280 0.3578 -0.1866 0.063 Uiso 1 1 calc R U
C97 C 0.3488(5) 0.3560(5) -0.1290(4) 0.044(3) Uani 1 1 d . .
H97 H 0.3142 0.3602 -0.1190 0.053 Uiso 1 1 calc R U
C98 C 0.3900(5) 0.3515(4) -0.1038(4) 0.041(3) Uani 1 1 d . .
H98 H 0.3838 0.3526 -0.0765 0.049 Uiso 1 1 calc R U
C99 C 0.4204(7) 0.2176(8) -0.1404(5) 0.081(4) Uani 1 1 d . U
H99 H 0.4003 0.2465 -0.1409 0.097 Uiso 1 1 calc R U
C100 C 0.4214(9) 0.1850(9) -0.1743(5) 0.095(5) Uani 1 1 d . U
H100 H 0.4030 0.1920 -0.1978 0.114 Uiso 1 1 calc R U
C101 C 0.4506(9) 0.1435(9) -0.1698(5) 0.097(5) Uani 1 1 d . U
H101 H 0.4497 0.1214 -0.1909 0.116 Uiso 1 1 calc R U
C102 C 0.4811(8) 0.1304(8) -0.1382(5) 0.091(4) Uani 1 1 d . U
H102 H 0.5014 0.1016 -0.1377 0.109 Uiso 1 1 calc R U
C103 C 0.4798(7) 0.1620(6) -0.1081(5) 0.072(4) Uani 1 1 d . U
H103 H 0.5002 0.1549 -0.0856 0.087 Uiso 1 1 calc R U
C104 C 0.4494(7) 0.2053(6) -0.1081(4) 0.064(4) Uani 1 1 d . U
C105 C 0.4471(5) 0.2368(4) -0.0711(4) 0.038(3) Uani 1 1 d . .
H105 H 0.4192 0.2618 -0.0751 0.045 Uiso 1 1 calc R U
C106 C 0.4323(6) 0.2078(4) -0.0355(3) 0.042(3) Uani 1 1 d . .
H10A H 0.4549 0.1792 -0.0338 0.063 Uiso 1 1 calc R U
H10B H 0.3955 0.1977 -0.0375 0.063 Uiso 1 1 calc R U
H10C H 0.4369 0.2276 -0.0120 0.063 Uiso 1 1 calc R U
C107 C 0.5358(5) 0.2446(4) -0.0481(3) 0.031(3) Uani 1 1 d . .
H107 H 0.5321 0.2136 -0.0365 0.037 Uiso 1 1 calc R U
C108 C 0.5852(5) 0.2714(4) -0.0434(3) 0.026(2) Uani 1 1 d . U
C109 C 0.6281(5) 0.2520(4) -0.0255(3) 0.035(2) Uani 1 1 d . U
H109 H 0.6273 0.2199 -0.0158 0.042 Uiso 1 1 calc R U
C110 C 0.6725(6) 0.2798(4) -0.0219(4) 0.042(3) Uani 1 1 d . U
H110 H 0.7032 0.2666 -0.0102 0.051 Uiso 1 1 calc R U
C111 C 0.6726(5) 0.3271(4) -0.0353(3) 0.038(3) Uani 1 1 d . U
H111 H 0.7028 0.3471 -0.0331 0.046 Uiso 1 1 calc R U
C112 C 0.6258(5) 0.3440(4) -0.0523(3) 0.027(2) Uani 1 1 d . U
H112 H 0.6251 0.3763 -0.0617 0.033 Uiso 1 1 calc R U
C113 C 0.4914(7) 0.7673(5) -0.1404(7) 0.083(4) Uani 1 1 d . U
H113 H 0.4876 0.7653 -0.1128 0.099 Uiso 1 1 calc R U
C114 C 0.5249(8) 0.8015(7) -0.1552(7) 0.094(5) Uani 1 1 d . U
H114 H 0.5424 0.8247 -0.1395 0.113 Uiso 1 1 calc R U
C115 C 0.5305(9) 0.7991(7) -0.1920(7) 0.094(5) Uani 1 1 d . U
H115 H 0.5574 0.8194 -0.2020 0.113 Uiso 1 1 calc R U
C116 C 0.5041(8) 0.7719(6) -0.2211(7) 0.089(4) Uani 1 1 d . U
H116 H 0.5104 0.7751 -0.2483 0.107 Uiso 1 1 calc R U
C117 C 0.4634(7) 0.7360(6) -0.2032(6) 0.075(4) Uani 1 1 d . U
H117 H 0.4413 0.7165 -0.2190 0.090 Uiso 1 1 calc R U
C118 C 0.4618(6) 0.7345(5) -0.1641(6) 0.064(4) Uani 1 1 d . U
C119 C 0.4233(5) 0.7016(4) -0.1430(3) 0.031(3) Uani 1 1 d . .
H119 H 0.4324 0.7031 -0.1146 0.037 Uiso 1 1 calc R U
C120 C 0.3675(5) 0.7197(4) -0.1467(3) 0.037(3) Uani 1 1 d . .
H12B H 0.3555 0.7159 -0.1737 0.055 Uiso 1 1 calc R U
H12C H 0.3662 0.7539 -0.1394 0.055 Uiso 1 1 calc R U
H12D H 0.3446 0.7012 -0.1292 0.055 Uiso 1 1 calc R U
C121 C 0.3951(5) 0.6289(4) -0.1751(3) 0.029(3) Uani 1 1 d . .
H121 H 0.3664 0.6463 -0.1859 0.035 Uiso 1 1 calc R U
C122 C 0.3999(5) 0.5772(4) -0.1809(3) 0.028(3) Uani 1 1 d . .
C123 C 0.3669(5) 0.5497(4) -0.2028(3) 0.032(3) Uani 1 1 d . .
H123 H 0.3381 0.5638 -0.2164 0.039 Uiso 1 1 calc R U
C124 C 0.3762(6) 0.5006(4) -0.2050(3) 0.045(4) Uani 1 1 d . .
H124 H 0.3540 0.4805 -0.2203 0.054 Uiso 1 1 calc R U
C125 C 0.4183(5) 0.4808(4) -0.1845(3) 0.038(3) Uani 1 1 d . .
H125 H 0.4248 0.4470 -0.1856 0.045 Uiso 1 1 calc R U
C126 C 0.4506(5) 0.5106(4) -0.1626(3) 0.030(3) Uani 1 1 d . .
H126 H 0.4790 0.4970 -0.1483 0.036 Uiso 1 1 calc R U
C127 C 0.4775(5) 0.5413(4) -0.2593(3) 0.035(3) Uani 1 1 d . .
H127 H 0.4936 0.5114 -0.2529 0.042 Uiso 1 1 calc R U
C128 C 0.4379(6) 0.5421(5) -0.2877(3) 0.045(3) Uani 1 1 d . .
H128 H 0.4271 0.5133 -0.3004 0.055 Uiso 1 1 calc R U
C129 C 0.4148(6) 0.5860(6) -0.2968(4) 0.050(4) Uani 1 1 d . .
H129 H 0.3874 0.5873 -0.3156 0.060 Uiso 1 1 calc R U
C130 C 0.4314(6) 0.6279(5) -0.2785(3) 0.047(4) Uani 1 1 d . .
H130 H 0.4160 0.6580 -0.2853 0.057 Uiso 1 1 calc R U
C131 C 0.4707(5) 0.6258(5) -0.2504(3) 0.040(3) Uani 1 1 d . .
H131 H 0.4817 0.6548 -0.2379 0.048 Uiso 1 1 calc R U
C132 C 0.4942(5) 0.5831(4) -0.2400(3) 0.031(3) Uani 1 1 d . .
C133 C 0.5384(5) 0.5798(4) -0.2119(3) 0.033(3) Uani 1 1 d . .
H133 H 0.5367 0.5466 -0.2005 0.040 Uiso 1 1 calc R U
C134 C 0.5902(5) 0.5833(5) -0.2322(3) 0.040(3) Uani 1 1 d . .
H13B H 0.5928 0.6145 -0.2456 0.060 Uiso 1 1 calc R U
H13C H 0.5934 0.5571 -0.2513 0.060 Uiso 1 1 calc R U
H13D H 0.6186 0.5807 -0.2129 0.060 Uiso 1 1 calc R U
C135 C 0.5677(5) 0.6460(4) -0.1724(3) 0.032(3) Uani 1 1 d . .
H135 H 0.5938 0.6532 -0.1914 0.039 Uiso 1 1 calc R U
C136 C 0.5659(5) 0.6706(4) -0.1349(3) 0.034(3) Uani 1 1 d . .
C137 C 0.6025(5) 0.7043(5) -0.1225(4) 0.041(3) Uani 1 1 d . .
H137 H 0.6301 0.7140 -0.1395 0.049 Uiso 1 1 calc R U
C138 C 0.5990(5) 0.7236(4) -0.0860(3) 0.037(3) Uani 1 1 d . .
H138 H 0.6239 0.7467 -0.0772 0.045 Uiso 1 1 calc R U
C139 C 0.5587(5) 0.7088(4) -0.0622(3) 0.040(3) Uani 1 1 d . .
H139 H 0.5554 0.7217 -0.0365 0.048 Uiso 1 1 calc R U
C140 C 0.5228(5) 0.6749(4) -0.0757(3) 0.034(3) Uani 1 1 d . .
H140 H 0.4951 0.6647 -0.0590 0.041 Uiso 1 1 calc R U
C141 C 0.4986(5) 0.4629(4) 0.2615(3) 0.038(3) Uani 1 1 d . .
H141 H 0.5126 0.4936 0.2549 0.046 Uiso 1 1 calc R U
C142 C 0.4606(6) 0.4587(5) 0.2904(3) 0.048(4) Uani 1 1 d . .
H142 H 0.4478 0.4866 0.3034 0.058 Uiso 1 1 calc R U
C143 C 0.4414(6) 0.4133(5) 0.3000(3) 0.046(4) Uani 1 1 d . .
H143 H 0.4152 0.4105 0.3196 0.056 Uiso 1 1 calc R U
C144 C 0.4595(5) 0.3724(5) 0.2817(3) 0.041(3) Uani 1 1 d . .
H144 H 0.4461 0.3416 0.2885 0.049 Uiso 1 1 calc R U
C145 C 0.4978(5) 0.3771(4) 0.2530(3) 0.032(3) Uani 1 1 d . .
H145 H 0.5114 0.3492 0.2405 0.039 Uiso 1 1 calc R U
C146 C 0.5161(5) 0.4219(4) 0.2425(3) 0.029(3) Uani 1 1 d . .
C147 C 0.5590(5) 0.4276(4) 0.2113(3) 0.032(3) Uani 1 1 d . .
H147 H 0.5539 0.4602 0.1993 0.038 Uiso 1 1 calc R U
C148 C 0.6129(5) 0.4279(4) 0.2302(3) 0.035(3) Uani 1 1 d . .
H14B H 0.6198 0.3964 0.2421 0.053 Uiso 1 1 calc R U
H14C H 0.6141 0.4530 0.2504 0.053 Uiso 1 1 calc R U
H14D H 0.6397 0.4346 0.2103 0.053 Uiso 1 1 calc R U
C149 C 0.5915(5) 0.3634(4) 0.1712(3) 0.031(3) Uani 1 1 d . .
H149 H 0.6197 0.3588 0.1891 0.037 Uiso 1 1 calc R U
C150 C 0.5908(4) 0.3375(4) 0.1346(3) 0.028(2) Uani 1 1 d . .
C151 C 0.6301(5) 0.3077(4) 0.1209(4) 0.042(3) Uani 1 1 d . .
H151 H 0.6597 0.3007 0.1369 0.050 Uiso 1 1 calc R U
C152 C 0.6262(5) 0.2884(4) 0.0843(3) 0.041(3) Uani 1 1 d . .
H152 H 0.6529 0.2677 0.0744 0.049 Uiso 1 1 calc R U
C153 C 0.5827(5) 0.2995(4) 0.0619(3) 0.035(3) Uani 1 1 d . .
H153 H 0.5791 0.2863 0.0364 0.043 Uiso 1 1 calc R U
C154 C 0.5445(5) 0.3297(4) 0.0766(3) 0.033(3) Uani 1 1 d . .
H154 H 0.5147 0.3371 0.0609 0.040 Uiso 1 1 calc R U
C155 C 0.5300(6) 0.2392(4) 0.1521(4) 0.047(3) Uani 1 1 d . .
H155 H 0.5297 0.2391 0.1243 0.056 Uiso 1 1 calc R U
C156 C 0.5677(6) 0.2121(5) 0.1717(5) 0.063(5) Uani 1 1 d . .
H156 H 0.5924 0.1932 0.1575 0.075 Uiso 1 1 calc R U
C157 C 0.5687(7) 0.2133(5) 0.2124(5) 0.067(5) Uani 1 1 d . .
H157 H 0.5955 0.1967 0.2263 0.080 Uiso 1 1 calc R U
C158 C 0.5284(7) 0.2401(5) 0.2336(5) 0.062(5) Uani 1 1 d . .
H158 H 0.5276 0.2403 0.2614 0.074 Uiso 1 1 calc R U
C159 C 0.4913(6) 0.2651(4) 0.2119(4) 0.043(3) Uani 1 1 d . .
H159 H 0.4641 0.2818 0.2253 0.052 Uiso 1 1 calc R U
C160 C 0.4923(5) 0.2667(4) 0.1721(3) 0.032(3) Uani 1 1 d . .
C161 C 0.4515(5) 0.2951(4) 0.1493(3) 0.032(3) Uani 1 1 d . .
H161 H 0.4612 0.2925 0.1210 0.039 Uiso 1 1 calc R U
C162 C 0.3971(5) 0.2734(4) 0.1536(3) 0.036(3) Uani 1 1 d . .
H16A H 0.3860 0.2753 0.1810 0.054 Uiso 1 1 calc R U
H16B H 0.3978 0.2396 0.1453 0.054 Uiso 1 1 calc R U
H16C H 0.3722 0.2914 0.1372 0.054 Uiso 1 1 calc R U
C163 C 0.4181(5) 0.3659(4) 0.1799(3) 0.026(2) Uani 1 1 d . .
H163 H 0.3915 0.3466 0.1916 0.031 Uiso 1 1 calc R U
C164 C 0.4188(5) 0.4182(4) 0.1846(3) 0.029(3) Uani 1 1 d . .
C165 C 0.3827(5) 0.4440(4) 0.2072(3) 0.037(3) Uani 1 1 d . .
H165 H 0.3559 0.4278 0.2215 0.045 Uiso 1 1 calc R U
C166 C 0.3870(6) 0.4933(4) 0.2082(4) 0.045(3) Uani 1 1 d . .
H166 H 0.3630 0.5120 0.2232 0.053 Uiso 1 1 calc R U
C167 C 0.4266(6) 0.5156(4) 0.1872(4) 0.043(3) Uani 1 1 d . .
H167 H 0.4301 0.5497 0.1878 0.052 Uiso 1 1 calc R U
C168 C 0.4607(5) 0.4885(4) 0.1655(3) 0.033(3) Uani 1 1 d . .
H168 H 0.4873 0.5044 0.1507 0.040 Uiso 1 1 calc R U
C169 C 0.6483(4) 0.5254(3) 0.0717(3) 0.023(2) Uani 1 1 d . .
C170 C 0.5648(4) 0.5743(4) 0.1041(2) 0.022(2) Uani 1 1 d . .
C171 C 0.5748(4) 0.4790(4) 0.1189(3) 0.024(2) Uani 1 1 d . .
C172 C 0.5931(5) 0.5433(4) 0.1752(3) 0.027(3) Uani 1 1 d . .
C173 C 0.6736(5) 0.4892(4) 0.1400(3) 0.035(3) Uani 1 1 d . .
C174 C 0.6645(5) 0.5878(4) 0.1292(3) 0.030(3) Uani 1 1 d . .
C175 C 0.4173(4) 0.6439(3) 0.0121(2) 0.021(2) Uani 1 1 d . .
C176 C 0.3399(4) 0.5789(4) -0.0088(2) 0.022(2) Uani 1 1 d . .
C177 C 0.4106(5) 0.6139(3) -0.0648(2) 0.023(2) Uani 1 1 d . .
C178 C 0.3113(5) 0.6377(4) -0.0676(2) 0.026(3) Uani 1 1 d . .
C179 C 0.3863(5) 0.7027(4) -0.0428(3) 0.028(2) Uani 1 1 d . .
C180 C 0.3152(5) 0.6683(4) 0.0095(3) 0.028(2) Uani 1 1 d . .
C181 C 0.3508(4) 0.4064(3) 0.0145(2) 0.0214(11) Uani 1 1 d . U
C182 C 0.4381(4) 0.3503(3) -0.0070(3) 0.0230(11) Uani 1 1 d . U
C183 C 0.4285(4) 0.3813(3) 0.0694(2) 0.0213(11) Uani 1 1 d . U
C184 C 0.4161(5) 0.2904(4) 0.0498(3) 0.0259(12) Uani 1 1 d . U
C185 C 0.3313(4) 0.3466(3) 0.0734(3) 0.0236(12) Uani 1 1 d . U
C186 C 0.3418(4) 0.3127(3) -0.0036(3) 0.0249(12) Uani 1 1 d . U
C187 C 0.6485(4) 0.4904(4) -0.0764(2) 0.025(2) Uani 1 1 d . U
C188 C 0.5666(5) 0.4351(4) -0.1041(3) 0.025(2) Uani 1 1 d . U
C189 C 0.5653(4) 0.5297(4) -0.1187(2) 0.022(2) Uani 1 1 d . U
C190 C 0.5837(5) 0.4671(4) -0.1752(3) 0.027(2) Uani 1 1 d . U
C191 C 0.6592(5) 0.5305(4) -0.1459(3) 0.031(2) Uani 1 1 d . U
C192 C 0.6676(5) 0.4313(4) -0.1343(3) 0.029(2) Uani 1 1 d . U
C1S C 0.7993(9) 0.3776(8) 0.1746(7) 0.104(8) Uani 1 1 d . .
H257 H 0.8193 0.3751 0.1502 0.156 Uiso 1 1 calc R U
H258 H 0.8101 0.3519 0.1925 0.156 Uiso 1 1 calc R U
H259 H 0.8061 0.4091 0.1867 0.156 Uiso 1 1 calc R U
C2S C 0.2269(8) 0.6031(8) -0.1859(5) 0.090(6) Uani 1 1 d . .
H225 H 0.2364 0.5705 -0.1773 0.135 Uiso 1 1 calc R U
H226 H 0.2236 0.6036 -0.2145 0.135 Uiso 1 1 calc R U
H227 H 0.1933 0.6124 -0.1741 0.135 Uiso 1 1 calc R U
C3S C 0.2672(8) 0.7606(10) -0.0764(11) 0.193(19) Uani 1 1 d . .
H233 H 0.2803 0.7273 -0.0766 0.290 Uiso 1 1 calc R U
H234 H 0.2504 0.7677 -0.1015 0.290 Uiso 1 1 calc R U
H235 H 0.2416 0.7645 -0.0553 0.290 Uiso 1 1 calc R U
C4S C 0.4201(9) 0.8562(7) -0.0651(10) 0.153(14) Uani 1 1 d . .
H250 H 0.3862 0.8395 -0.0671 0.229 Uiso 1 1 calc R U
H251 H 0.4336 0.8629 -0.0914 0.229 Uiso 1 1 calc R U
H249 H 0.4154 0.8866 -0.0509 0.229 Uiso 1 1 calc R U
C5S C 0.2318(8) 0.7131(8) 0.1180(6) 0.098(7) Uani 1 1 d . .
H219 H 0.2700 0.7116 0.1142 0.148 Uiso 1 1 calc R U
H217 H 0.2211 0.6885 0.1369 0.148 Uiso 1 1 calc R U
H218 H 0.2220 0.7451 0.1278 0.148 Uiso 1 1 calc R U
C6S C 0.3097(7) 0.2127(6) 0.0676(5) 0.068(5) Uani 1 1 d . .
H261 H 0.2807 0.1907 0.0738 0.102 Uiso 1 1 calc R U
H262 H 0.3029 0.2283 0.0424 0.102 Uiso 1 1 calc R U
H263 H 0.3126 0.2372 0.0881 0.102 Uiso 1 1 calc R U
C7S C 0.4821(11) 0.1404(9) 0.0604(12) 0.179(16) Uani 1 1 d . .
H268 H 0.5007 0.1110 0.0526 0.269 Uiso 1 1 calc R U
H269 H 0.4481 0.1419 0.0470 0.269 Uiso 1 1 calc R U
H270 H 0.4765 0.1402 0.0887 0.269 Uiso 1 1 calc R U
C8S C 0.2383(7) 0.3879(7) 0.1879(5) 0.078(5) Uani 1 1 d . .
H237 H 0.2428 0.4045 0.2130 0.118 Uiso 1 1 calc R U
H238 H 0.2086 0.3655 0.1896 0.118 Uiso 1 1 calc R U
H239 H 0.2316 0.4116 0.1673 0.118 Uiso 1 1 calc R U
C9S C 0.2822(7) 0.2349(6) -0.1105(4) 0.061(4) Uani 1 1 d . .
H272 H 0.3092 0.2147 -0.0983 0.092 Uiso 1 1 calc R U
H273 H 0.2992 0.2603 -0.1260 0.092 Uiso 1 1 calc R U
H274 H 0.2601 0.2151 -0.1276 0.092 Uiso 1 1 calc R U
C10S C 0.7684(12) 0.6529(12) -0.1647(10) 0.22(2) Uani 1 1 d . .
H213 H 0.7843 0.6514 -0.1907 0.327 Uiso 1 1 calc R U
H214 H 0.7782 0.6241 -0.1498 0.327 Uiso 1 1 calc R U
H215 H 0.7811 0.6817 -0.1510 0.327 Uiso 1 1 calc R U
C11S C 0.7835(9) 0.3085(8) -0.1783(7) 0.110(8) Uani 1 1 d . .
H265 H 0.7881 0.2847 -0.1574 0.165 Uiso 1 1 calc R U
H266 H 0.8105 0.3035 -0.1983 0.165 Uiso 1 1 calc R U
H267 H 0.7486 0.3046 -0.1900 0.165 Uiso 1 1 calc R U
O1S O 0.5117(8) 0.6028(6) 0.2577(4) 0.151(9) Uani 1 1 d . .
O2S O 0.7446(6) 0.3731(5) 0.1664(4) 0.089(4) Uani 1 1 d . .
H260 H 0.7332 0.3993 0.1575 0.133 Uiso 1 1 calc R U
O3S O 0.7734(10) 0.6837(9) 0.1423(9) 0.245(14) Uani 1 1 d . .
O4S O 0.2668(4) 0.6363(4) -0.1741(3) 0.064(3) Uani 1 1 d . .
H228 H 0.2693 0.6361 -0.1496 0.096 Uiso 1 1 calc R U
O5S O 0.3084(7) 0.7916(5) -0.0707(5) 0.116(5) Uani 1 1 d . .
H236 H 0.3335 0.7767 -0.0602 0.175 Uiso 1 1 calc R U
O6S O 0.4564(6) 0.8265(5) -0.0447(5) 0.107(5) Uani 1 1 d . .
H252 H 0.4750 0.8113 -0.0608 0.161 Uiso 1 1 calc R U
O7S O 0.2071(4) 0.7048(3) 0.0830(3) 0.046(2) Uani 1 1 d . .
H220 H 0.2296 0.7022 0.0652 0.069 Uiso 1 1 calc R U
O8S O 0.3581(5) 0.1857(4) 0.0653(4) 0.076(3) Uani 1 1 d . .
O9S O 0.5123(7) 0.1810(5) 0.0501(5) 0.114(6) Uani 1 1 d . .
H271 H 0.5155 0.1992 0.0696 0.172 Uiso 1 1 calc R U
O10S O 0.2871(4) 0.3604(5) 0.1784(3) 0.072(3) Uani 1 1 d . .
H240 H 0.2939 0.3411 0.1967 0.108 Uiso 1 1 calc R U
O11S O 0.2508(4) 0.2562(4) -0.0812(3) 0.059(3) Uani 1 1 d . .
H275 H 0.2695 0.2626 -0.0616 0.089 Uiso 1 1 calc R U
O12S O 0.5055(9) 0.4057(6) -0.2578(5) 0.165(9) Uani 1 1 d . .
O13S O 0.7134(7) 0.6551(5) -0.1682(4) 0.110(6) Uani 1 1 d . .
H216 H 0.7006 0.6275 -0.1643 0.165 Uiso 1 1 calc R U
O14S O 0.7882(7) 0.3552(6) -0.1627(5) 0.126(6) Uani 1 1 d . .
C193 C 0.5297(4) 0.5295(4) -0.0293(3) 0.025(2) Uani 1 1 d . .
H19A H 0.5519 0.5067 -0.0443 0.029 Uiso 1 1 calc R U
H19B H 0.5044 0.5441 -0.0479 0.029 Uiso 1 1 calc R U
C194 C 0.5647(5) 0.5693(4) -0.0136(3) 0.026(2) Uani 1 1 d . .
H19C H 0.5429 0.5946 -0.0019 0.039 Uiso 1 1 calc R U
H19D H 0.5855 0.5829 -0.0350 0.039 Uiso 1 1 calc R U
H19E H 0.5883 0.5559 0.0063 0.039 Uiso 1 1 calc R U
C195 C 0.4637(4) 0.5357(3) 0.0231(3) 0.024(2) Uani 1 1 d . .
H19F H 0.4861 0.5606 0.0356 0.029 Uiso 1 1 calc R U
H19G H 0.4406 0.5524 0.0041 0.029 Uiso 1 1 calc R U
C196 C 0.4296(5) 0.5128(4) 0.0542(3) 0.028(2) Uani 1 1 d . .
H19H H 0.4103 0.4856 0.0430 0.042 Uiso 1 1 calc R U
H19I H 0.4047 0.5368 0.0642 0.042 Uiso 1 1 calc R U
H19J H 0.4519 0.5013 0.0757 0.042 Uiso 1 1 calc R U
C197 C 0.4677(4) 0.4626(3) -0.0199(3) 0.023(2) Uani 1 1 d . .
H19K H 0.4926 0.4404 -0.0331 0.028 Uiso 1 1 calc R U
H19L H 0.4484 0.4435 -0.0001 0.028 Uiso 1 1 calc R U
C198 C 0.4287(5) 0.4804(4) -0.0500(3) 0.028(2) Uani 1 1 d . .
H19M H 0.4063 0.5054 -0.0383 0.041 Uiso 1 1 calc R U
H19N H 0.4067 0.4535 -0.0588 0.041 Uiso 1 1 calc R U
H19O H 0.4476 0.4941 -0.0724 0.041 Uiso 1 1 calc R U
C199 C 0.5348(5) 0.4761(4) 0.0295(3) 0.028(2) Uani 1 1 d . .
H19P H 0.5126 0.4585 0.0486 0.034 Uiso 1 1 calc R U
H19Q H 0.5542 0.5012 0.0442 0.034 Uiso 1 1 calc R U
C200 C 0.5744(5) 0.4409(4) 0.0132(3) 0.031(3) Uani 1 1 d . .
H20A H 0.5561 0.4156 -0.0014 0.047 Uiso 1 1 calc R U
H20B H 0.5944 0.4264 0.0347 0.047 Uiso 1 1 calc R U
H20C H 0.5985 0.4580 -0.0044 0.047 Uiso 1 1 calc R U
C201 C 0.7735(8) 0.4536(9) -0.2100(5) 0.095(4) Uani 1 1 d . U
H20D H 0.7617 0.4221 -0.1995 0.115 Uiso 1 1 calc R U
H20E H 0.7604 0.4791 -0.1923 0.115 Uiso 1 1 calc R U
C202 C 0.8365(8) 0.4548(9) -0.2099(6) 0.105(6) Uani 1 1 d . U
H20F H 0.8496 0.4429 -0.1847 0.157 Uiso 1 1 calc R U
H20G H 0.8486 0.4880 -0.2140 0.157 Uiso 1 1 calc R U
H20H H 0.8499 0.4342 -0.2310 0.157 Uiso 1 1 calc R U
C203 C 0.7670(8) 0.5079(7) -0.2659(5) 0.087(4) Uani 1 1 d . U
H20I H 0.7506 0.5115 -0.2920 0.104 Uiso 1 1 calc R U
H20J H 0.8056 0.5073 -0.2695 0.104 Uiso 1 1 calc R U
C204 C 0.7526(8) 0.5513(8) -0.2410(6) 0.096(5) Uani 1 1 d . U
H20K H 0.7146 0.5515 -0.2362 0.144 Uiso 1 1 calc R U
H20L H 0.7626 0.5810 -0.2546 0.144 Uiso 1 1 calc R U
H20M H 0.7712 0.5495 -0.2159 0.144 Uiso 1 1 calc R U
C205 C 0.6907(8) 0.4605(8) -0.2415(5) 0.086(4) Uani 1 1 d . U
H20N H 0.6823 0.4860 -0.2222 0.103 Uiso 1 1 calc R U
H20O H 0.6807 0.4291 -0.2298 0.103 Uiso 1 1 calc R U
C206 C 0.6578(7) 0.4685(7) -0.2770(5) 0.080(5) Uani 1 1 d . U
H20P H 0.6210 0.4726 -0.2693 0.121 Uiso 1 1 calc R U
H20Q H 0.6609 0.4405 -0.2945 0.121 Uiso 1 1 calc R U
H20R H 0.6699 0.4975 -0.2907 0.121 Uiso 1 1 calc R U
C207 C 0.7668(9) 0.4243(8) -0.2789(5) 0.093(4) Uani 1 1 d . U
H20S H 0.8048 0.4289 -0.2843 0.111 Uiso 1 1 calc R U
H20T H 0.7475 0.4309 -0.3035 0.111 Uiso 1 1 calc R U
C208 C 0.7575(9) 0.3723(8) -0.2671(6) 0.103(5) Uani 1 1 d . U
H20U H 0.7642 0.3686 -0.2390 0.155 Uiso 1 1 calc R U
H20V H 0.7812 0.3512 -0.2818 0.155 Uiso 1 1 calc R U
H20W H 0.7209 0.3634 -0.2728 0.155 Uiso 1 1 calc R U
C209 C 0.1548(18) 0.7520(12) 0.2330(12) 0.24(2) Uani 1 1 d . .
H211 H 0.1898 0.7422 0.2418 0.367 Uiso 1 1 calc R U
H210 H 0.1482 0.7390 0.2068 0.367 Uiso 1 1 calc R U
H209 H 0.1283 0.7395 0.2512 0.367 Uiso 1 1 calc R U
C210 C 0.0383(8) 0.5797(6) 0.0394(7) 0.093(7) Uani 1 1 d . .
H223 H 0.0716 0.5627 0.0433 0.140 Uiso 1 1 calc R U
H221 H 0.0205 0.5665 0.0163 0.140 Uiso 1 1 calc R U
H222 H 0.0159 0.5754 0.0624 0.140 Uiso 1 1 calc R U
C211 C 0.6837(11) 0.2260(7) -0.2344(6) 0.105(8) Uani 1 1 d . .
H229 H 0.6512 0.2290 -0.2192 0.158 Uiso 1 1 calc R U
H230 H 0.6886 0.2551 -0.2503 0.158 Uiso 1 1 calc R U
H231 H 0.7135 0.2222 -0.2166 0.158 Uiso 1 1 calc R U
C212 C 0.8299(12) 0.2086(11) -0.2685(7) 0.141(11) Uani 1 1 d . .
H241 H 0.8046 0.2329 -0.2596 0.212 Uiso 1 1 calc R U
H242 H 0.8161 0.1923 -0.2918 0.212 Uiso 1 1 calc R U
H243 H 0.8634 0.2242 -0.2748 0.212 Uiso 1 1 calc R U
C213 C 0.6292(12) 0.3681(8) -0.3325(6) 0.115(9) Uani 1 1 d . .
C214 C 0.5273(18) 0.4332(10) -0.3395(8) 0.21(2) Uani 1 1 d . .
H253 H 0.4934 0.4380 -0.3264 0.309 Uiso 1 1 calc R U
H254 H 0.5530 0.4208 -0.3206 0.309 Uiso 1 1 calc R U
H255 H 0.5230 0.4100 -0.3608 0.309 Uiso 1 1 calc R U
O1 O 0.1520(7) 0.7996(5) 0.2320(6) 0.119(6) Uani 1 1 d . .
H212 H 0.1825 0.8112 0.2306 0.178 Uiso 1 1 calc R U
O2 O 0.0480(5) 0.6280(4) 0.0338(6) 0.109(5) Uani 1 1 d . .
H224 H 0.0233 0.6403 0.0209 0.163 Uiso 1 1 calc R U
O3 O 0.6803(8) 0.1854(8) -0.2590(5) 0.132(6) Uani 1 1 d . .
H232 H 0.6970 0.1624 -0.2490 0.197 Uiso 1 1 calc R U
O4 O 0.8371(7) 0.1772(9) -0.2410(5) 0.162(9) Uani 1 1 d . .
O5 O 0.6161(9) 0.3459(6) -0.2969(9) 0.208(12) Uani 1 1 d . .
O6 O 0.5458(14) 0.4795(10) -0.3553(7) 0.202(10) Uani 1 1 d . .
H256 H 0.5415 0.5013 -0.3385 0.303 Uiso 1 1 calc R U
O7 O 0.126(2) 0.6001(11) 0.2186(10) 0.37(3) Uani 1 1 d . .
O8 O 0.0956(10) 0.5764(8) 0.1497(7) 0.203(11) Uani 1 1 d . .
O9 O 0.1364(4) 0.6303(3) 0.0859(3) 0.060(3) Uani 1 1 d . .
O10 O 0.7598(11) 0.2290(12) -0.3044(7) 0.252(17) Uani 1 1 d . .
O11 O 0.6960(6) 0.3130(8) 0.2164(5) 0.150(8) Uani 1 1 d . .
O12 O 0.6912(6) 0.1763(4) 0.1149(5) 0.109(5) Uani 1 1 d . .
O13 O 0.6192(6) 0.1633(4) 0.0541(4) 0.098(4) Uani 1 1 d . .
O14 O 0.597(3) 0.0865(8) 0.2002(9) 0.62(6) Uani 1 1 d . .
O15 O 0.3734(9) 0.1138(5) 0.1181(5) 0.147(7) Uani 1 1 d . .

loop_
_atom_site_aniso_label
_atom_site_aniso_U_11
_atom_site_aniso_U_22
_atom_site_aniso_U_33
_atom_site_aniso_U_23
_atom_site_aniso_U_13
_atom_site_aniso_U_12
Co1 0.0227(9) 0.0350(7) 0.0216(6) 0.0027(6) -0.0010(6) 0.0008(7)
Co2 0.0258(9) 0.0241(6) 0.0180(6) -0.0022(5) -0.0028(6) -0.0001(6)
Co3 0.0227(8) 0.0228(6) 0.0129(6) 0.0010(5) -0.0002(6) 0.0005(6)
Co4 0.0261(9) 0.0224(6) 0.0183(6) -0.0007(5) 0.0021(6) 0.0006(6)
Co5 0.0314(9) 0.0252(6) 0.0119(5) 0.0028(5) 0.0019(6) 0.0026(6)
Co6 0.0298(9) 0.0226(6) 0.0166(6) 0.0026(5) -0.0044(6) -0.0030(6)
Fe1 0.0280(9) 0.0260(7) 0.0177(6) 0.0029(5) -0.0050(6) -0.0035(7)
Fe2 0.0271(9) 0.0234(7) 0.0116(6) 0.0002(5) -0.0018(6) -0.0017(6)
Fe3 0.0266(9) 0.0227(6) 0.0142(5) -0.0012(5) -0.0008(6) 0.0003(6)
Fe4 0.0265(9) 0.0270(7) 0.0163(6) 0.0026(5) 0.0017(6) 0.0004(7)
B1 0.178(16) 0.169(15) 0.069(11) -0.010(11) 0.052(11) -0.042(12)
F1 0.132(11) 0.160(11) 0.085(7) -0.020(7) 0.049(8) -0.034(9)
F2 0.155(12) 0.151(11) 0.072(7) -0.005(7) 0.035(7) -0.029(9)
F3 0.257(19) 0.224(17) 0.109(11) 0.029(11) 0.033(11) 0.043(14)
F4 0.243(18) 0.220(17) 0.158(13) -0.084(12) 0.087(12) -0.100(14)
N1 0.028(6) 0.046(6) 0.025(4) 0.001(4) 0.002(4) -0.001(5)
N2 0.034(6) 0.043(5) 0.011(4) -0.001(3) 0.001(4) -0.002(5)
N3 0.018(5) 0.039(5) 0.038(5) 0.002(4) 0.001(4) 0.001(4)
N4 0.022(6) 0.042(5) 0.041(5) 0.010(4) 0.007(5) 0.005(5)
N5 0.031(6) 0.030(4) 0.014(4) -0.006(3) -0.003(4) 0.001(4)
N6 0.036(6) 0.030(5) 0.015(4) -0.002(3) -0.002(4) -0.001(4)
N7 0.029(6) 0.027(4) 0.028(4) 0.002(4) -0.005(4) 0.002(4)
N8 0.038(7) 0.025(4) 0.044(5) -0.003(4) 0.005(5) -0.001(4)
N9 0.021(5) 0.022(4) 0.022(4) 0.007(3) 0.000(4) 0.001(4)
N10 0.030(4) 0.028(3) 0.005(3) 0.000(3) 0.000(3) 0.004(3)
N11 0.025(5) 0.018(4) 0.029(4) 0.006(3) -0.003(4) -0.002(4)
N12 0.030(4) 0.029(3) 0.006(3) 0.000(3) 0.000(3) -0.006(3)
N13 0.029(6) 0.025(4) 0.032(5) 0.000(4) 0.002(4) -0.003(4)
N14 0.032(6) 0.037(5) 0.027(4) -0.002(4) -0.006(4) 0.005(4)
N15 0.037(6) 0.027(4) 0.015(4) -0.002(3) 0.004(4) -0.002(4)
N16 0.031(5) 0.029(4) 0.014(3) 0.004(3) 0.004(4) 0.008(4)
N17 0.026(6) 0.031(4) 0.011(3) 0.006(3) 0.003(4) 0.002(4)
N18 0.034(6) 0.029(4) 0.015(4) 0.004(3) 0.004(4) 0.002(4)
N19 0.043(7) 0.034(5) 0.007(3) 0.006(3) 0.002(4) 0.008(5)
N20 0.027(6) 0.025(4) 0.023(4) 0.003(3) -0.002(4) 0.003(4)
N21 0.029(6) 0.027(4) 0.016(4) 0.006(3) -0.004(4) 0.000(4)
N22 0.028(6) 0.032(5) 0.024(4) 0.004(4) -0.002(4) -0.002(4)
N23 0.030(6) 0.030(5) 0.027(4) 0.004(4) -0.009(4) -0.006(4)
N24 0.023(6) 0.034(5) 0.021(4) 0.001(4) 0.001(4) 0.002(4)
N25 0.031(6) 0.036(5) 0.010(4) 0.000(3) -0.007(4) 0.002(4)
N26 0.032(6) 0.030(4) 0.014(4) 0.002(3) -0.001(4) 0.002(4)
N27 0.038(6) 0.027(4) 0.015(4) 0.003(3) -0.008(4) 0.006(4)
N28 0.071(9) 0.037(5) 0.023(5) 0.001(4) -0.012(5) -0.015(5)
N29 0.054(8) 0.057(7) 0.052(6) 0.020(5) -0.017(6) 0.018(6)
N30 0.039(7) 0.039(6) 0.055(6) -0.008(5) -0.006(6) -0.011(5)
N31 0.039(6) 0.021(4) 0.026(4) -0.003(3) -0.002(4) 0.009(4)
N32 0.020(5) 0.027(4) 0.015(4) -0.001(3) -0.001(4) -0.004(4)
N33 0.036(6) 0.024(4) 0.008(3) 0.006(3) 0.002(4) 0.003(4)
N34 0.044(7) 0.035(5) 0.031(5) 0.005(4) -0.001(5) -0.008(5)
N35 0.053(8) 0.027(5) 0.034(5) 0.005(4) 0.006(5) -0.001(5)
N36 0.040(7) 0.047(6) 0.036(5) -0.001(5) 0.008(5) 0.000(5)
N37 0.027(3) 0.025(3) 0.016(3) -0.001(2) 0.000(3) -0.001(2)
N38 0.031(3) 0.021(3) 0.021(3) -0.001(2) 0.001(2) -0.001(3)
N39 0.030(3) 0.025(3) 0.006(2) 0.004(2) 0.000(2) 0.001(3)
N40 0.043(5) 0.031(3) 0.029(4) -0.006(3) -0.008(4) 0.005(3)
N41 0.034(4) 0.033(4) 0.022(3) 0.004(3) 0.001(3) -0.003(4)
N42 0.032(4) 0.038(4) 0.027(3) -0.007(3) -0.001(3) -0.002(3)
N43 0.032(6) 0.042(5) 0.024(4) 0.001(4) 0.014(4) 0.005(4)
N44 0.033(6) 0.025(4) 0.020(4) 0.000(3) 0.002(4) 0.000(4)
N45 0.033(6) 0.028(4) 0.010(3) 0.000(3) 0.002(4) -0.001(4)
N46 0.049(7) 0.043(6) 0.023(4) 0.003(4) 0.001(4) 0.011(5)
N47 0.041(7) 0.056(6) 0.040(5) 0.022(5) 0.000(5) -0.014(5)
N48 0.038(7) 0.035(5) 0.054(6) 0.011(5) 0.011(5) 0.003(5)
N49 0.027(5) 0.021(3) 0.013(3) 0.001(3) 0.002(3) 0.004(3)
N50 0.078(7) 0.116(7) 0.040(5) -0.006(5) 0.028(5) -0.041(6)
C1 0.049(10) 0.039(7) 0.081(10) 0.018(7) 0.000(9) -0.002(7)
C2 0.059(13) 0.047(9) 0.115(15) 0.026(9) -0.023(11) -0.019(9)
C3 0.033(10) 0.068(11) 0.126(16) 0.035(11) -0.015(10) -0.017(9)
C4 0.037(10) 0.077(12) 0.122(16) 0.008(11) 0.011(10) 0.010(9)
C5 0.028(9) 0.078(11) 0.087(12) -0.003(9) 0.005(8) 0.001(8)
C6 0.035(9) 0.053(8) 0.052(7) 0.014(6) 0.004(6) 0.008(7)
C7 0.026(8) 0.070(9) 0.049(7) 0.009(7) 0.010(6) 0.005(7)
C8 0.045(10) 0.111(13) 0.034(7) 0.008(7) 0.004(7) -0.010(9)
C9 0.025(7) 0.057(8) 0.024(5) -0.008(5) -0.006(5) 0.006(6)
C10 0.027(7) 0.039(6) 0.031(5) -0.006(5) -0.007(5) 0.001(5)
C11 0.027(7) 0.038(6) 0.061(8) -0.014(6) -0.011(7) 0.001(6)
C12 0.039(9) 0.033(6) 0.072(9) 0.009(6) -0.006(8) -0.005(6)
C13 0.027(8) 0.037(6) 0.063(8) 0.009(6) -0.001(7) -0.007(6)
C14 0.032(7) 0.043(6) 0.026(5) -0.001(5) -0.012(5) 0.005(6)
C15 0.030(8) 0.042(7) 0.051(7) 0.006(6) -0.006(6) -0.011(6)
C16 0.036(9) 0.036(6) 0.070(9) 0.010(6) -0.007(8) 0.003(6)
C17 0.031(9) 0.038(7) 0.086(11) -0.003(7) -0.005(8) -0.002(6)
C18 0.034(8) 0.035(6) 0.059(8) -0.001(6) 0.001(6) -0.001(6)
C19 0.034(8) 0.035(6) 0.048(7) 0.001(5) -0.002(6) -0.008(6)
C20 0.017(7) 0.043(6) 0.039(6) 0.002(5) -0.010(5) -0.001(5)
C21 0.034(8) 0.051(7) 0.016(4) -0.003(5) -0.004(5) 0.001(6)
C22 0.029(8) 0.073(9) 0.042(7) -0.018(6) -0.007(6) 0.006(7)
C23 0.027(7) 0.044(7) 0.041(6) -0.008(5) 0.002(6) -0.008(6)
C24 0.037(8) 0.040(7) 0.040(6) 0.003(5) 0.021(6) 0.007(6)
C25 0.027(8) 0.050(8) 0.081(10) 0.005(7) 0.017(7) 0.013(6)
C26 0.040(10) 0.045(8) 0.097(12) 0.030(8) 0.026(9) 0.009(7)
C27 0.034(9) 0.055(8) 0.065(8) 0.025(7) 0.016(7) 0.017(7)
C28 0.036(8) 0.063(8) 0.034(6) 0.020(6) 0.007(6) 0.008(7)
C29 0.042(9) 0.038(6) 0.049(7) -0.009(5) 0.004(6) 0.011(6)
C30 0.066(11) 0.060(9) 0.037(7) 0.004(6) 0.011(7) 0.026(8)
C31 0.067(12) 0.058(9) 0.041(7) -0.020(6) -0.005(7) 0.018(8)
C32 0.052(10) 0.059(9) 0.061(9) -0.025(7) -0.005(8) -0.003(8)
C33 0.037(9) 0.043(7) 0.062(8) -0.010(6) 0.005(7) 0.007(6)
C34 0.033(8) 0.036(6) 0.041(6) -0.009(5) 0.000(6) 0.006(5)
C35 0.028(7) 0.025(5) 0.044(6) -0.012(5) -0.004(5) 0.003(5)
C36 0.040(9) 0.062(8) 0.030(6) -0.010(5) -0.010(6) 0.010(7)
C37 0.049(9) 0.030(5) 0.011(4) -0.003(4) 0.000(5) 0.005(5)
C38 0.036(8) 0.030(5) 0.014(4) -0.004(4) 0.000(5) -0.009(5)
C39 0.049(9) 0.035(6) 0.017(5) -0.005(4) 0.004(5) -0.006(6)
C40 0.044(9) 0.051(7) 0.027(5) -0.009(5) 0.004(6) -0.015(6)
C41 0.032(8) 0.048(7) 0.047(7) -0.012(6) 0.007(6) -0.001(6)
C42 0.033(8) 0.038(6) 0.022(5) -0.001(4) 0.006(5) -0.001(5)
C43 0.035(8) 0.056(7) 0.023(5) -0.015(5) 0.000(5) -0.003(6)
C44 0.046(10) 0.075(10) 0.035(6) -0.022(6) 0.015(6) -0.030(8)
C45 0.072(11) 0.036(6) 0.029(5) -0.008(5) 0.012(6) -0.020(7)
C46 0.053(9) 0.040(6) 0.022(5) -0.007(5) 0.000(6) -0.008(6)
C47 0.031(7) 0.030(6) 0.033(5) -0.006(4) 0.002(5) -0.010(5)
C48 0.053(9) 0.038(6) 0.014(4) -0.007(4) -0.001(5) -0.010(6)
C49 0.036(8) 0.042(6) 0.026(5) -0.011(5) -0.011(5) -0.002(6)
C50 0.060(11) 0.052(8) 0.042(7) 0.004(6) -0.021(7) -0.003(7)
C51 0.054(9) 0.029(5) 0.022(5) -0.001(4) -0.006(5) 0.010(6)
C52 0.047(9) 0.021(5) 0.036(6) -0.001(4) 0.008(6) -0.002(5)
C53 0.083(13) 0.032(6) 0.041(7) -0.001(5) 0.034(7) 0.004(7)
C54 0.048(11) 0.029(7) 0.103(13) -0.002(7) 0.036(10) -0.003(7)
C55 0.033(9) 0.032(7) 0.119(14) -0.013(8) 0.036(10) -0.009(6)
C56 0.038(9) 0.030(6) 0.068(8) -0.014(6) -0.007(7) -0.006(6)
C57 0.037(8) 0.034(6) 0.035(6) 0.001(5) 0.012(6) -0.004(5)
C58 0.056(11) 0.051(8) 0.039(7) -0.014(6) 0.022(7) -0.001(7)
C59 0.035(9) 0.056(8) 0.075(10) 0.017(7) 0.017(8) 0.011(7)
C60 0.041(10) 0.088(11) 0.036(7) -0.002(7) 0.004(7) 0.012(8)
C61 0.025(7) 0.067(8) 0.026(5) 0.002(5) -0.003(5) 0.001(6)
C62 0.026(7) 0.033(6) 0.025(5) 0.003(4) 0.005(5) -0.003(5)
C63 0.027(7) 0.028(5) 0.022(5) 0.000(4) -0.002(5) -0.005(5)
C64 0.026(7) 0.025(5) 0.036(5) 0.001(4) -0.003(5) -0.005(5)
C65 0.022(7) 0.027(5) 0.027(5) 0.004(4) -0.006(5) 0.001(5)
C66 0.030(5) 0.029(4) 0.016(3) 0.000(3) -0.001(3) 0.005(3)
C67 0.036(5) 0.034(4) 0.020(3) 0.000(3) -0.002(4) 0.003(4)
C68 0.041(5) 0.043(4) 0.017(3) 0.002(3) 0.004(4) 0.007(4)
C69 0.039(5) 0.038(4) 0.021(4) 0.003(3) 0.006(4) 0.006(4)
C70 0.032(5) 0.031(4) 0.023(4) 0.001(3) 0.001(4) 0.004(4)
C71 0.034(8) 0.030(6) 0.037(6) -0.002(5) -0.008(5) 0.012(5)
C72 0.046(9) 0.041(6) 0.037(6) -0.005(5) -0.008(6) 0.007(6)
C73 0.046(9) 0.049(8) 0.055(8) -0.011(6) -0.026(7) 0.013(7)
C74 0.029(8) 0.049(8) 0.059(8) 0.002(6) -0.001(6) 0.000(6)
C75 0.035(8) 0.030(5) 0.032(5) -0.003(4) -0.011(5) 0.006(5)
C76 0.026(7) 0.025(5) 0.031(5) 0.001(4) -0.009(5) 0.007(5)
C77 0.033(7) 0.027(5) 0.020(4) -0.001(4) -0.004(5) 0.002(5)
C78 0.036(8) 0.031(6) 0.026(5) -0.003(4) -0.006(5) 0.004(5)
C79 0.028(7) 0.022(5) 0.037(6) -0.001(4) 0.007(5) 0.001(5)
C80 0.032(5) 0.030(4) 0.021(3) -0.004(3) -0.001(4) -0.006(4)
C81 0.038(5) 0.033(4) 0.025(4) -0.002(3) 0.000(4) -0.003(4)
C82 0.043(5) 0.039(4) 0.018(3) -0.003(3) -0.003(4) -0.007(4)
C83 0.041(5) 0.036(4) 0.017(3) 0.002(3) -0.006(4) -0.004(4)
C84 0.036(5) 0.032(4) 0.022(3) 0.002(3) -0.002(4) -0.005(4)
C85 0.043(8) 0.039(6) 0.017(5) -0.003(4) -0.001(5) -0.003(6)
C86 0.037(8) 0.040(6) 0.031(6) 0.002(5) 0.000(6) 0.016(6)
C87 0.047(9) 0.030(5) 0.019(5) -0.002(4) -0.003(5) 0.011(5)
C88 0.053(9) 0.026(5) 0.028(5) 0.003(4) 0.017(6) -0.002(6)
C89 0.045(8) 0.037(6) 0.017(5) -0.004(4) 0.009(5) 0.004(6)
C90 0.035(7) 0.032(5) 0.005(4) -0.004(3) 0.005(4) 0.003(5)
C91 0.025(7) 0.031(6) 0.034(5) 0.001(4) 0.011(5) 0.005(5)
C92 0.047(9) 0.038(6) 0.029(5) 0.009(5) 0.010(6) 0.008(6)
C93 0.034(8) 0.039(6) 0.022(5) -0.006(4) -0.002(5) 0.000(6)
C94 0.032(8) 0.039(6) 0.029(5) -0.007(5) 0.003(5) 0.004(6)
C95 0.037(8) 0.048(7) 0.036(6) -0.006(5) -0.009(6) 0.005(6)
C96 0.038(9) 0.052(8) 0.069(9) 0.002(7) -0.019(8) 0.003(7)
C97 0.026(8) 0.051(7) 0.055(8) 0.003(6) -0.007(6) 0.003(6)
C98 0.029(8) 0.038(6) 0.055(7) -0.002(6) -0.002(6) 0.003(6)
C99 0.063(9) 0.128(10) 0.051(7) -0.013(7) 0.009(7) -0.043(8)
C100 0.076(10) 0.149(11) 0.061(7) -0.025(9) -0.001(8) -0.044(9)
C101 0.081(11) 0.148(11) 0.062(7) -0.033(9) 0.017(8) -0.039(9)
C102 0.078(10) 0.121(10) 0.074(8) -0.043(8) 0.021(7) -0.039(8)
C103 0.061(9) 0.092(9) 0.063(7) -0.042(7) 0.034(6) -0.027(7)
C104 0.054(8) 0.090(8) 0.046(6) -0.020(6) 0.024(6) -0.042(7)
C105 0.025(7) 0.031(6) 0.057(7) -0.008(5) 0.009(6) -0.006(5)
C106 0.055(10) 0.034(6) 0.038(6) -0.009(5) 0.027(6) -0.004(6)
C107 0.045(8) 0.019(5) 0.029(5) -0.002(4) 0.000(5) 0.002(5)
C108 0.033(6) 0.027(4) 0.019(4) 0.000(4) -0.001(4) 0.005(4)
C109 0.038(7) 0.037(5) 0.031(5) 0.006(4) 0.000(5) 0.013(5)
C110 0.040(7) 0.045(6) 0.041(6) 0.007(5) -0.002(5) 0.012(5)
C111 0.030(6) 0.049(6) 0.035(5) 0.005(5) 0.003(5) 0.009(5)
C112 0.029(6) 0.035(5) 0.018(4) 0.003(4) 0.000(4) 0.001(4)
C113 0.066(9) 0.044(7) 0.138(10) 0.036(7) -0.011(8) -0.005(6)
C114 0.076(9) 0.062(8) 0.143(11) 0.028(9) -0.003(10) -0.004(7)
C115 0.070(10) 0.074(9) 0.139(11) 0.026(9) 0.016(10) 0.002(7)
C116 0.081(10) 0.067(8) 0.120(10) 0.038(8) 0.019(8) 0.025(7)
C117 0.068(9) 0.049(7) 0.107(9) 0.039(7) 0.032(8) 0.019(6)
C118 0.048(8) 0.034(6) 0.111(9) 0.035(7) 0.007(7) 0.012(5)
C119 0.033(8) 0.025(5) 0.035(6) 0.003(4) -0.007(5) 0.002(5)
C120 0.036(8) 0.046(7) 0.029(5) 0.000(5) -0.001(5) 0.005(6)
C121 0.031(8) 0.043(6) 0.014(4) 0.008(4) 0.002(5) 0.010(5)
C122 0.032(7) 0.039(6) 0.013(4) 0.003(4) 0.011(5) 0.003(5)
C123 0.032(7) 0.056(7) 0.009(4) 0.000(4) 0.000(4) 0.003(6)
C124 0.058(10) 0.046(7) 0.032(6) -0.018(5) 0.012(6) -0.021(7)
C125 0.047(9) 0.036(6) 0.030(6) -0.006(5) 0.009(6) -0.009(6)
C126 0.039(8) 0.037(6) 0.013(4) -0.001(4) 0.004(5) 0.000(5)
C127 0.047(9) 0.050(7) 0.009(4) 0.005(4) 0.006(5) 0.012(6)
C128 0.047(9) 0.072(9) 0.017(5) -0.004(5) 0.010(5) -0.010(7)
C129 0.037(9) 0.082(10) 0.030(6) 0.005(7) -0.005(6) 0.011(8)
C130 0.060(10) 0.071(9) 0.011(5) 0.011(5) -0.002(5) 0.020(8)
C131 0.050(9) 0.058(8) 0.011(4) 0.009(5) 0.015(5) 0.005(6)
C132 0.031(7) 0.049(7) 0.012(4) 0.000(4) 0.000(5) 0.009(6)
C133 0.031(8) 0.036(6) 0.032(5) 0.002(5) 0.004(5) 0.010(5)
C134 0.043(9) 0.065(8) 0.012(4) 0.007(5) 0.008(5) 0.013(7)
C135 0.032(8) 0.035(6) 0.030(5) 0.006(5) 0.006(5) 0.002(6)
C136 0.032(7) 0.029(5) 0.042(6) 0.009(5) 0.004(6) -0.004(5)
C137 0.026(8) 0.050(7) 0.046(7) -0.001(6) -0.001(6) -0.008(6)
C138 0.031(8) 0.041(6) 0.040(6) -0.001(5) -0.005(6) -0.007(5)
C139 0.049(9) 0.038(6) 0.032(6) -0.006(5) -0.010(6) 0.001(6)
C140 0.038(8) 0.032(6) 0.033(6) 0.001(5) -0.005(5) 0.005(5)
C141 0.048(9) 0.035(6) 0.032(6) 0.003(5) 0.001(6) 0.001(6)
C142 0.071(11) 0.044(7) 0.030(6) 0.000(5) 0.010(6) 0.003(7)
C143 0.060(10) 0.059(8) 0.020(5) 0.010(5) 0.014(6) 0.001(7)
C144 0.051(9) 0.041(7) 0.032(6) 0.006(5) 0.004(6) -0.004(6)
C145 0.037(8) 0.038(6) 0.022(5) 0.002(4) 0.002(5) 0.002(5)
C146 0.042(8) 0.025(5) 0.022(5) 0.003(4) -0.012(5) -0.004(5)
C147 0.038(8) 0.032(6) 0.026(5) 0.005(4) -0.004(5) -0.003(5)
C148 0.037(8) 0.049(7) 0.020(5) 0.002(5) -0.007(5) -0.010(6)
C149 0.028(7) 0.034(6) 0.031(5) 0.004(5) -0.013(5) -0.009(5)
C150 0.025(7) 0.036(6) 0.022(5) 0.011(4) -0.009(5) -0.002(5)
C151 0.042(9) 0.036(6) 0.047(7) 0.007(5) -0.003(6) 0.004(6)
C152 0.040(9) 0.043(7) 0.040(6) -0.007(5) 0.008(6) -0.001(6)
C153 0.030(8) 0.043(7) 0.034(6) -0.005(5) 0.002(6) 0.006(6)
C154 0.029(7) 0.039(6) 0.033(6) 0.001(5) 0.004(5) -0.008(5)
C155 0.056(10) 0.038(7) 0.046(7) 0.016(6) 0.001(7) 0.001(7)
C156 0.058(11) 0.042(8) 0.088(11) 0.029(8) 0.029(9) 0.021(7)
C157 0.057(11) 0.048(8) 0.096(13) 0.037(8) -0.001(10) 0.001(8)
C158 0.082(13) 0.039(7) 0.064(9) 0.028(7) -0.019(9) -0.022(8)
C159 0.050(9) 0.026(5) 0.053(7) 0.007(5) -0.009(7) -0.002(6)
C160 0.037(8) 0.029(5) 0.031(5) 0.006(4) -0.009(5) -0.002(5)
C161 0.044(8) 0.022(5) 0.031(5) 0.006(4) 0.001(5) -0.008(5)
C162 0.041(8) 0.038(6) 0.029(5) -0.001(5) -0.008(5) -0.013(6)
C163 0.028(7) 0.033(6) 0.016(4) 0.004(4) -0.003(5) -0.001(5)
C164 0.037(8) 0.031(5) 0.019(5) -0.001(4) -0.004(5) 0.002(5)
C165 0.036(8) 0.044(7) 0.032(6) -0.003(5) 0.003(6) 0.009(6)
C166 0.048(9) 0.044(7) 0.042(6) -0.011(5) -0.007(7) 0.017(7)
C167 0.053(9) 0.026(6) 0.051(7) 0.001(5) -0.009(7) 0.005(6)
C168 0.046(8) 0.024(5) 0.030(5) 0.000(4) -0.014(5) -0.004(5)
C169 0.024(6) 0.022(5) 0.022(5) 0.005(4) -0.008(4) -0.001(4)
C170 0.027(7) 0.031(5) 0.007(4) -0.003(4) 0.000(4) -0.009(5)
C171 0.022(6) 0.026(5) 0.023(5) 0.002(4) -0.006(4) 0.003(5)
C172 0.047(8) 0.026(5) 0.009(4) 0.000(4) -0.007(4) -0.006(5)
C173 0.040(8) 0.041(6) 0.023(5) 0.004(5) -0.001(5) -0.005(6)
C174 0.032(7) 0.028(5) 0.031(5) -0.002(4) 0.004(5) -0.003(5)
C175 0.036(7) 0.021(5) 0.007(4) 0.000(3) -0.011(4) 0.003(5)
C176 0.021(6) 0.032(5) 0.012(4) 0.004(4) -0.002(4) 0.002(5)
C177 0.038(7) 0.023(5) 0.008(4) 0.004(3) -0.006(4) -0.007(5)
C178 0.047(8) 0.027(5) 0.006(4) 0.005(4) -0.004(4) 0.001(5)
C179 0.031(7) 0.029(5) 0.026(5) -0.001(4) 0.000(5) 0.004(5)
C180 0.034(7) 0.030(5) 0.021(5) -0.001(4) 0.002(5) 0.003(5)
C181 0.027(2) 0.024(2) 0.014(2) -0.0010(19) 0.000(2) -0.001(2)
C182 0.030(2) 0.021(2) 0.018(2) -0.001(2) 0.0010(19) 0.000(2)
C183 0.029(2) 0.024(2) 0.0112(19) 0.0029(19) 0.0010(19) 0.001(2)
C184 0.032(3) 0.026(2) 0.019(2) -0.002(2) -0.002(2) 0.001(2)
C185 0.030(2) 0.024(2) 0.017(2) 0.001(2) -0.001(2) -0.001(2)
C186 0.029(2) 0.027(2) 0.019(2) -0.002(2) 0.000(2) 0.000(2)
C187 0.032(6) 0.037(5) 0.005(3) 0.005(3) 0.003(4) 0.001(4)
C188 0.032(6) 0.030(5) 0.013(4) -0.003(4) 0.000(4) 0.003(4)
C189 0.027(5) 0.027(4) 0.011(4) 0.005(3) 0.000(4) -0.001(4)
C190 0.037(6) 0.030(5) 0.012(4) 0.004(4) 0.005(4) 0.004(5)
C191 0.032(6) 0.047(6) 0.015(4) 0.009(4) 0.004(4) 0.002(5)
C192 0.030(6) 0.032(5) 0.026(5) 0.007(4) 0.006(5) -0.004(5)
C1S 0.094(18) 0.094(15) 0.123(17) 0.052(13) 0.022(14) 0.038(13)
C2S 0.105(17) 0.115(16) 0.049(9) 0.014(10) -0.009(10) -0.041(14)
C3S 0.032(13) 0.17(3) 0.38(5) -0.19(3) 0.02(2) -0.013(14)
C4S 0.109(19) 0.044(10) 0.31(4) 0.043(16) -0.10(2) -0.015(11)
C5S 0.085(16) 0.104(15) 0.106(16) 0.009(13) 0.022(13) 0.040(13)
C6S 0.079(14) 0.053(9) 0.072(10) 0.005(8) -0.006(9) 0.007(9)
C7S 0.11(2) 0.081(17) 0.34(5) 0.03(2) 0.03(3) 0.015(16)
C8S 0.074(14) 0.109(15) 0.052(9) 0.016(9) 0.021(9) -0.009(11)
C9S 0.073(12) 0.081(10) 0.029(6) -0.002(6) -0.001(7) -0.030(9)
C10S 0.14(3) 0.25(4) 0.26(4) -0.18(3) 0.16(3) -0.13(3)
C11S 0.088(18) 0.104(17) 0.14(2) 0.000(15) 0.016(15) 0.039(14)
O1S 0.25(2) 0.120(12) 0.086(9) 0.037(9) 0.067(12) 0.125(14)
O2S 0.099(11) 0.081(8) 0.086(8) 0.017(7) -0.018(8) 0.047(8)
O3S 0.21(3) 0.20(2) 0.32(3) 0.05(2) -0.04(2) -0.18(2)
O4S 0.050(7) 0.106(9) 0.035(5) -0.008(5) -0.001(5) -0.006(6)
O5S 0.137(15) 0.092(10) 0.121(13) -0.016(9) 0.015(11) 0.010(10)
O6S 0.081(11) 0.062(8) 0.179(15) 0.027(9) -0.044(10) -0.027(7)
O7S 0.050(6) 0.049(5) 0.040(5) -0.003(4) 0.010(4) 0.007(5)
O8S 0.075(9) 0.051(6) 0.103(9) 0.001(6) -0.031(7) 0.001(6)
O9S 0.106(12) 0.081(9) 0.157(14) -0.031(9) -0.035(11) 0.048(9)
O10S 0.048(7) 0.132(11) 0.036(5) 0.004(6) -0.002(5) 0.015(7)
O11S 0.053(7) 0.081(7) 0.044(5) -0.009(5) -0.016(5) -0.018(6)
O12S 0.25(2) 0.105(12) 0.143(15) -0.045(11) -0.077(15) -0.052(14)
O13S 0.161(16) 0.077(9) 0.091(9) -0.006(7) 0.055(10) -0.054(10)
O14S 0.135(15) 0.106(12) 0.136(13) -0.002(10) 0.024(11) 0.021(11)
C193 0.029(7) 0.033(5) 0.011(4) 0.007(4) -0.005(4) 0.002(5)
C194 0.028(7) 0.033(5) 0.018(4) 0.004(4) -0.002(4) -0.007(5)
C195 0.027(7) 0.025(5) 0.019(4) 0.000(4) 0.005(4) 0.006(5)
C196 0.035(7) 0.032(5) 0.019(4) -0.002(4) 0.002(5) 0.005(5)
C197 0.030(7) 0.025(5) 0.015(4) -0.002(4) -0.004(4) -0.001(5)
C198 0.032(7) 0.031(5) 0.020(4) -0.002(4) -0.009(5) 0.002(5)
C199 0.043(8) 0.024(5) 0.017(4) 0.004(4) 0.000(5) 0.001(5)
C200 0.027(7) 0.029(5) 0.037(6) 0.000(4) -0.001(5) 0.004(5)
C201 0.088(9) 0.140(11) 0.058(7) 0.000(8) 0.025(7) -0.042(9)
C202 0.082(11) 0.154(14) 0.078(10) 0.008(10) 0.019(9) -0.034(11)
C203 0.077(9) 0.127(10) 0.057(7) -0.010(7) 0.023(7) -0.041(8)
C204 0.086(12) 0.128(12) 0.075(9) -0.022(9) 0.010(9) -0.031(10)
C205 0.082(9) 0.115(10) 0.062(7) -0.010(7) 0.029(7) -0.039(8)
C206 0.077(10) 0.103(11) 0.061(8) -0.020(8) 0.011(8) -0.035(9)
C207 0.099(10) 0.122(10) 0.056(7) -0.006(8) 0.014(8) -0.012(9)
C208 0.110(13) 0.118(12) 0.082(10) -0.018(10) -0.003(10) -0.005(11)
C209 0.35(6) 0.12(3) 0.27(5) 0.00(3) -0.13(4) 0.06(3)
C210 0.068(14) 0.054(10) 0.16(2) -0.030(12) 0.023(13) 0.002(9)
C211 0.18(3) 0.076(13) 0.065(11) -0.016(10) -0.024(13) -0.029(14)
C212 0.16(3) 0.17(3) 0.097(18) 0.017(18) -0.001(18) -0.07(2)
C213 0.21(3) 0.077(13) 0.061(11) -0.004(10) 0.018(15) -0.009(16)
C214 0.43(7) 0.089(19) 0.10(2) 0.006(16) -0.04(3) -0.05(3)
O1 0.117(13) 0.071(9) 0.167(15) 0.012(10) -0.039(13) 0.009(9)
O2 0.076(10) 0.063(8) 0.186(17) -0.003(9) 0.050(10) -0.005(7)
O3 0.111(15) 0.184(19) 0.100(11) 0.029(12) 0.005(10) -0.001(13)
O4 0.109(14) 0.30(3) 0.076(10) 0.067(14) -0.004(9) 0.005(15)
O5 0.156(19) 0.080(12) 0.39(4) 0.009(17) 0.10(2) -0.016(12)
O6 0.24(3) 0.20(2) 0.17(2) 0.007(19) -0.01(2) 0.03(2)
O7 0.69(8) 0.18(3) 0.23(3) 0.09(2) -0.10(4) -0.01(4)
O8 0.20(2) 0.18(2) 0.23(2) 0.067(18) 0.10(2) 0.064(18)
O9 0.071(8) 0.045(5) 0.065(6) -0.007(5) 0.011(6) 0.005(5)
O10 0.21(3) 0.37(4) 0.18(2) -0.13(2) 0.11(2) -0.14(3)
O11 0.058(10) 0.26(2) 0.130(13) -0.041(14) 0.002(9) -0.041(12)
O12 0.087(11) 0.055(7) 0.184(15) 0.008(8) 0.047(10) 0.014(7)
O13 0.124(12) 0.076(8) 0.094(9) -0.025(7) 0.047(9) 0.000(8)
O14 1.50(17) 0.078(14) 0.28(3) 0.063(18) 0.52(7) 0.15(4)
O15 0.21(2) 0.071(9) 0.156(15) 0.017(9) -0.025(14) 0.024(11)

loop_
_atom_type_symbol
_atom_type_description
_atom_type_scat_dispersion_real
_atom_type_scat_dispersion_imag
_atom_type_scat_source
C C 0.0033 0.0016 'International Tables Vol C Tables 4.2.6.8 and 6.1.1.4'
H H 0.0000 0.0000 'International Tables Vol C Tables 4.2.6.8 and 6.1.1.4'
B B 0.0013 0.0007 'International Tables Vol C Tables 4.2.6.8 and 6.1.1.4'
N N 0.0061 0.0033 'International Tables Vol C Tables 4.2.6.8 and 6.1.1.4'
O O 0.0106 0.0060 'International Tables Vol C Tables 4.2.6.8 and 6.1.1.4'
F F 0.0171 0.0103 'International Tables Vol C Tables 4.2.6.8 and 6.1.1.4'
Fe Fe 0.3463 0.8444 'International Tables Vol C Tables 4.2.6.8 and 6.1.1.4'
Co Co 0.3494 0.9721 'International Tables Vol C Tables 4.2.6.8 and 6.1.1.4'

loop_
_geom_angle_atom_site_label_1
_geom_angle_atom_site_label_2
_geom_angle_atom_site_label_3
_geom_angle
N25 Co1 N43 98.9(3)
N25 Co1 N4 98.5(4)
N43 Co1 N4 91.7(4)
N25 Co1 N2 92.8(3)
N43 Co1 N2 97.4(3)
N4 Co1 N2 164.3(4)
N25 Co1 N1 166.8(3)
N43 Co1 N1 89.0(3)
N4 Co1 N1 91.8(4)
N2 Co1 N1 75.7(3)
N25 Co1 N3 81.7(3)
N43 Co1 N3 167.9(4)
N4 Co1 N3 76.3(4)
N2 Co1 N3 94.7(3)
N1 Co1 N3 92.9(3)
N31 Co2 N26 100.1(3)
N31 Co2 N8 92.2(4)
N26 Co2 N8 94.8(3)
N31 Co2 N6 96.3(3)
N26 Co2 N6 93.0(4)
N8 Co2 N6 167.3(3)
N31 Co2 N7 168.7(4)
N26 Co2 N7 82.8(3)
N8 Co2 N7 76.7(4)
N6 Co2 N7 94.5(3)
N31 Co2 N5 82.8(3)
N26 Co2 N5 169.2(4)
N8 Co2 N5 95.4(3)
N6 Co2 N5 76.3(3)
N7 Co2 N5 96.4(3)
N32 Co3 N37 94.9(4)
N32 Co3 N10 91.8(3)
N37 Co3 N10 90.3(3)
N32 Co3 N12 90.0(3)
N37 Co3 N12 92.1(3)
N10 Co3 N12 176.9(4)
N32 Co3 N11 84.6(3)
N37 Co3 N11 175.0(3)
N10 Co3 N11 94.7(3)
N12 Co3 N11 83.0(4)
N32 Co3 N9 174.6(3)
N37 Co3 N9 84.5(3)
N10 Co3 N9 82.8(3)
N12 Co3 N9 95.4(3)
N11 Co3 N9 96.5(3)
N38 Co4 N44 99.4(3)
N38 Co4 N14 92.7(4)
N44 Co4 N14 95.4(4)
N38 Co4 N16 96.1(3)
N44 Co4 N16 91.0(3)
N14 Co4 N16 168.2(3)
N38 Co4 N15 82.9(3)
N44 Co4 N15 168.0(4)
N14 Co4 N15 96.3(4)
N16 Co4 N15 77.0(3)
N38 Co4 N13 168.4(4)
N44 Co4 N13 83.6(3)
N14 Co4 N13 75.8(4)
N16 Co4 N13 95.1(3)
N15 Co4 N13 96.5(3)
N45 Co5 N33 95.1(3)
N45 Co5 N18 92.3(4)
N33 Co5 N18 91.0(4)
N45 Co5 N20 89.4(4)
N33 Co5 N20 92.4(4)
N18 Co5 N20 176.1(3)
N45 Co5 N19 84.7(3)
N33 Co5 N19 175.9(4)
N18 Co5 N19 93.1(4)
N20 Co5 N19 83.5(4)
N45 Co5 N17 175.6(4)
N33 Co5 N17 85.3(3)
N18 Co5 N17 83.3(4)
N20 Co5 N17 95.0(4)
N19 Co5 N17 95.2(3)
N27 Co6 N39 94.7(3)
N27 Co6 N22 89.0(4)
N39 Co6 N22 92.1(4)
N27 Co6 N24 92.6(4)
N39 Co6 N24 90.8(4)
N22 Co6 N24 176.5(4)
N27 Co6 N21 84.0(3)
N39 Co6 N21 175.2(4)
N22 Co6 N21 83.2(4)
N24 Co6 N21 93.9(4)
N27 Co6 N23 175.4(4)
N39 Co6 N23 86.3(3)
N22 Co6 N23 95.5(4)
N24 Co6 N23 82.9(4)
N21 Co6 N23 95.3(3)
C171 Fe1 C170 91.3(4)
C171 Fe1 C169 94.7(4)
C170 Fe1 C169 91.9(4)
C171 Fe1 C172 89.2(4)
C170 Fe1 C172 88.6(4)
C169 Fe1 C172 176.0(5)
C171 Fe1 C174 178.0(4)
C170 Fe1 C174 89.5(5)
C169 Fe1 C174 87.1(4)
C172 Fe1 C174 89.0(4)
C171 Fe1 C173 87.7(5)
C170 Fe1 C173 177.6(4)
C169 Fe1 C173 86.0(4)
C172 Fe1 C173 93.5(5)
C174 Fe1 C173 91.6(5)
C177 Fe2 C176 95.3(4)
C177 Fe2 C175 93.3(4)
C176 Fe2 C175 93.3(4)
C177 Fe2 C179 87.9(4)
C176 Fe2 C179 176.8(4)
C175 Fe2 C179 85.9(4)
C177 Fe2 C180 176.8(4)
C176 Fe2 C180 87.0(4)
C175 Fe2 C180 88.8(4)
C179 Fe2 C180 89.9(5)
C177 Fe2 C178 86.0(4)
C176 Fe2 C178 89.2(4)
C175 Fe2 C178 177.5(4)
C179 Fe2 C178 91.6(4)
C180 Fe2 C178 91.8(5)
C181 Fe3 C183 95.1(4)
C181 Fe3 C184 177.9(5)
C183 Fe3 C184 86.8(4)
C181 Fe3 C182 94.6(4)
C183 Fe3 C182 92.3(4)
C184 Fe3 C182 86.0(4)
C181 Fe3 C186 88.8(4)
C183 Fe3 C186 176.1(4)
C184 Fe3 C186 89.3(4)
C182 Fe3 C186 87.7(4)
C181 Fe3 C185 87.2(4)
C183 Fe3 C185 87.1(4)
C184 Fe3 C185 92.1(4)
C182 Fe3 C185 178.1(4)
C186 Fe3 C185 92.8(4)
C189 Fe4 C187 95.6(4)
C189 Fe4 C188 90.0(4)
C187 Fe4 C188 92.8(4)
C189 Fe4 C191 85.5(5)
C187 Fe4 C191 87.7(4)
C188 Fe4 C191 175.6(5)
C189 Fe4 C190 88.4(4)
C187 Fe4 C190 175.9(5)
C188 Fe4 C190 86.5(4)
C191 Fe4 C190 93.3(4)
C189 Fe4 C192 177.5(4)
C187 Fe4 C192 85.8(5)
C188 Fe4 C192 92.0(5)
C191 Fe4 C192 92.5(5)
C190 Fe4 C192 90.2(5)
F2 B1 F4 108.1(19)
F2 B1 F1 111.0(19)
F4 B1 F1 116(2)
F2 B1 F3 108(2)
F4 B1 F3 99(2)
F1 B1 F3 114.1(19)
C9 N1 C7 119.2(11)
C9 N1 Co1 113.6(8)
C7 N1 Co1 126.6(8)
C14 N2 C10 117.6(10)
C14 N2 Co1 127.4(8)
C10 N2 Co1 115.0(7)
C23 N3 C21 122.9(10)
C23 N3 Co1 112.8(8)
C21 N3 Co1 123.0(7)
C28 N4 C24 116.3(11)
C28 N4 Co1 128.2(9)
C24 N4 Co1 115.1(8)
C37 N5 C35 120.7(9)
C37 N5 Co2 112.6(7)
C35 N5 Co2 125.1(7)
C42 N6 C38 119.8(10)
C42 N6 Co2 125.6(7)
C38 N6 Co2 114.5(8)
C51 N7 C49 120.2(10)
C51 N7 Co2 113.6(8)
C49 N7 Co2 123.8(7)
C56 N8 C52 117.5(11)
C56 N8 Co2 127.4(9)
C52 N8 Co2 115.1(8)
C65 N9 C63 119.4(8)
C65 N9 Co3 113.9(7)
C63 N9 Co3 126.0(6)
C70 N10 C66 118.2(8)
C70 N10 Co3 128.3(7)
C66 N10 Co3 113.5(6)
C79 N11 C77 120.9(9)
C79 N11 Co3 113.2(7)
C77 N11 Co3 124.7(7)
C84 N12 C80 117.9(8)
C84 N12 Co3 129.3(7)
C80 N12 Co3 112.8(6)
C93 N13 C91 119.7(9)
C93 N13 Co4 113.9(8)
C91 N13 Co4 123.1(7)
C94 N14 C98 118.7(10)
C94 N14 Co4 114.6(8)
C98 N14 Co4 126.7(8)
C107 N15 C105 121.3(9)
C107 N15 Co4 113.3(7)
C105 N15 Co4 124.0(7)
C112 N16 C108 118.3(10)
C112 N16 Co4 128.3(7)
C108 N16 Co4 113.3(7)
C121 N17 C119 120.9(9)
C121 N17 Co5 112.9(7)
C119 N17 Co5 125.0(7)
C126 N18 C122 118.4(9)
C126 N18 Co5 128.2(8)
C122 N18 Co5 113.5(7)
C135 N19 C133 119.1(10)
C135 N19 Co5 113.1(7)
C133 N19 Co5 126.0(7)
C140 N20 C136 119.6(10)
C140 N20 Co5 128.2(8)
C136 N20 Co5 112.0(7)
C149 N21 C147 122.0(9)
C149 N21 Co6 111.5(7)
C147 N21 Co6 124.4(7)
C154 N22 C150 118.0(10)
C154 N22 Co6 128.4(8)
C150 N22 Co6 113.5(7)
C163 N23 C161 119.4(10)
C163 N23 Co6 113.3(8)
C161 N23 Co6 126.2(7)
C168 N24 C164 118.4(10)
C168 N24 Co6 128.7(8)
C164 N24 Co6 112.9(7)
C169 N25 Co1 163.4(9)
C170 N26 Co2 157.8(8)
C171 N27 Co6 157.4(8)
C175 N31 Co2 166.3(8)
C176 N32 Co3 158.1(8)
C177 N33 Co5 159.6(8)
C181 N37 Co3 160.5(9)
C182 N38 Co4 163.7(8)
C183 N39 Co6 158.2(8)
C187 N43 Co1 168.0(9)
C188 N44 Co4 153.9(9)
C189 N45 Co5 158.2(7)
C199 N49 C197 107.6(7)
C199 N49 C193 111.7(9)
C197 N49 C193 108.5(7)
C199 N49 C195 108.8(7)
C197 N49 C195 111.9(9)
C193 N49 C195 108.3(7)
C201 N50 C207 114.6(17)
C201 N50 C203 110.6(14)
C207 N50 C203 102.9(12)
C201 N50 C205 105.4(12)
C207 N50 C205 113.0(14)
C203 N50 C205 110.4(16)
C2 C1 C6 121.8(16)
C2 C1 H1A 119.1
C6 C1 H1A 119.1
C3 C2 C1 120.5(17)
C3 C2 H2A 119.7
C1 C2 H2A 119.7
C4 C3 C2 119.5(16)
C4 C3 H3A 120.3
C2 C3 H3A 120.3
C3 C4 C5 121.1(17)
C3 C4 H4A 119.5
C5 C4 H4A 119.5
C6 C5 C4 118.2(16)
C6 C5 H5A 120.9
C4 C5 H5A 120.9
C5 C6 C1 118.9(14)
C5 C6 C7 121.6(14)
C1 C6 C7 119.4(13)
N1 C7 C6 112.1(10)
N1 C7 C8 108.9(11)
C6 C7 C8 113.9(11)
N1 C7 H7A 107.2
C6 C7 H7A 107.2
C8 C7 H7A 107.2
C7 C8 H8A 109.5
C7 C8 H8B 109.5
H8A C8 H8B 109.5
C7 C8 H8C 109.5
H8A C8 H8C 109.5
H8B C8 H8C 109.5
N1 C9 C10 120.5(11)
N1 C9 H9A 119.8
C10 C9 H9A 119.8
N2 C10 C11 121.6(11)
N2 C10 C9 115.0(10)
C11 C10 C9 123.4(12)
C12 C11 C10 120.3(13)
C12 C11 H11A 119.8
C10 C11 H11A 119.8
C13 C12 C11 118.0(12)
C13 C12 H12A 121.0
C11 C12 H12A 121.0
C12 C13 C14 119.4(12)
C12 C13 H13A 120.3
C14 C13 H13A 120.3
N2 C14 C13 123.1(12)
N2 C14 H14A 118.4
C13 C14 H14A 118.4
C20 C15 C16 119.7(12)
C20 C15 H15 120.2
C16 C15 H15 120.2
C17 C16 C15 121.3(12)
C17 C16 H16 119.4
C15 C16 H16 119.4
C16 C17 C18 119.3(13)
C16 C17 H17A 120.4
C18 C17 H17A 120.4
C17 C18 C19 120.5(13)
C17 C18 H18A 119.7
C19 C18 H18A 119.7
C18 C19 C20 120.0(11)
C18 C19 H19 120.0
C20 C19 H19 120.0
C15 C20 C19 119.3(12)
C15 C20 C21 119.4(11)
C19 C20 C21 121.3(11)
N3 C21 C20 110.1(9)
N3 C21 C22 114.1(10)
C20 C21 C22 111.8(10)
N3 C21 H21 106.8
C20 C21 H21 106.8
C22 C21 H21 106.8
C21 C22 H22A 109.5
C21 C22 H22B 109.5
H22A C22 H22B 109.5
C21 C22 H22C 109.5
H22A C22 H22C 109.5
H22B C22 H22C 109.5
N3 C23 C24 120.4(11)
N3 C23 H23 119.8
C24 C23 H23 119.8
N4 C24 C25 123.8(13)
N4 C24 C23 114.5(10)
C25 C24 C23 121.7(13)
C24 C25 C26 118.9(15)
C24 C25 H25 120.6
C26 C25 H25 120.6
C27 C26 C25 118.7(13)
C27 C26 H26 120.6
C25 C26 H26 120.6
C26 C27 C28 118.4(13)
C26 C27 H27 120.8
C28 C27 H27 120.8
N4 C28 C27 123.9(14)
N4 C28 H28 118.1
C27 C28 H28 118.1
C34 C29 C30 120.7(13)
C34 C29 H29 119.6
C30 C29 H29 119.6
C31 C30 C29 120.2(14)
C31 C30 H30 119.9
C29 C30 H30 119.9
C30 C31 C32 120.2(12)
C30 C31 H31 119.9
C32 C31 H31 119.9
C33 C32 C31 119.9(13)
C33 C32 H32 120.0
C31 C32 H32 120.0
C32 C33 C34 120.6(14)
C32 C33 H33 119.7
C34 C33 H33 119.7
C29 C34 C33 118.3(12)
C29 C34 C35 120.4(11)
C33 C34 C35 121.3(12)
N5 C35 C34 108.5(9)
N5 C35 C36 114.8(10)
C34 C35 C36 112.7(9)
N5 C35 H35 106.8
C34 C35 H35 106.8
C36 C35 H35 106.8
C35 C36 H36A 109.5
C35 C36 H36B 109.5
H36A C36 H36B 109.5
C35 C36 H36C 109.5
H36A C36 H36C 109.5
H36B C36 H36C 109.5
N5 C37 C38 119.9(10)
N5 C37 H37 120.0
C38 C37 H37 120.0
N6 C38 C39 121.9(11)
N6 C38 C37 115.9(10)
C39 C38 C37 122.2(10)
C40 C39 C38 119.5(11)
C40 C39 H39 120.2
C38 C39 H39 120.2
C41 C40 C39 117.6(12)
C41 C40 H40 121.2
C39 C40 H40 121.2
C40 C41 C42 121.1(12)
C40 C41 H41 119.4
C42 C41 H41 119.4
N6 C42 C41 120.1(11)
N6 C42 H42 120.0
C41 C42 H42 120.0
C48 C43 C44 119.5(12)
C48 C43 H43 120.3
C44 C43 H43 120.3
C45 C44 C43 120.8(13)
C45 C44 H44 119.6
C43 C44 H44 119.6
C44 C45 C46 119.6(12)
C44 C45 H45 120.2
C46 C45 H45 120.2
C47 C46 C45 119.9(13)
C47 C46 H46 120.1
C45 C46 H46 120.1
C46 C47 C48 121.6(12)
C46 C47 H47 119.2
C48 C47 H47 119.2
C47 C48 C43 118.6(11)
C47 C48 C49 122.6(11)
C43 C48 C49 118.9(12)
N7 C49 C48 111.1(10)
N7 C49 C50 115.0(10)
C48 C49 C50 110.2(9)
N7 C49 H49 106.7
C48 C49 H49 106.7
C50 C49 H49 106.7
C49 C50 H50A 109.5
C49 C50 H50B 109.5
H50A C50 H50B 109.5
C49 C50 H50C 109.5
H50A C50 H50C 109.5
H50B C50 H50C 109.5
N7 C51 C52 118.9(10)
N7 C51 H51 120.5
C52 C51 H51 120.5
N8 C52 C53 122.7(13)
N8 C52 C51 114.4(10)
C53 C52 C51 122.9(12)
C52 C53 C54 119.3(14)
C52 C53 H53 120.4
C54 C53 H53 120.4
C55 C54 C53 118.1(14)
C55 C54 H54 120.9
C53 C54 H54 120.9
C54 C55 C56 120.4(15)
C54 C55 H55 119.8
C56 C55 H55 119.8
N8 C56 C55 122.0(14)
N8 C56 H56 119.0
C55 C56 H56 119.0
C62 C57 C58 121.4(12)
C62 C57 H57 119.3
C58 C57 H57 119.3
C59 C58 C57 117.8(12)
C59 C58 H58 121.1
C57 C58 H58 121.1
C60 C59 C58 121.6(14)
C60 C59 H59 119.2
C58 C59 H59 119.2
C59 C60 C61 120.9(14)
C59 C60 H60 119.6
C61 C60 H60 119.6
C62 C61 C60 119.6(11)
C62 C61 H61 120.2
C60 C61 H61 120.2
C61 C62 C57 118.6(11)
C61 C62 C63 120.6(10)
C57 C62 C63 120.7(10)
N9 C63 C62 110.4(8)
N9 C63 C64 110.6(8)
C62 C63 C64 113.2(9)
N9 C63 H63 107.5
C62 C63 H63 107.5
C64 C63 H63 107.5
C63 C64 H64A 109.5
C63 C64 H64B 109.5
H64A C64 H64B 109.5
C63 C64 H64C 109.5
H64A C64 H64C 109.5
H64B C64 H64C 109.5
N9 C65 C66 116.9(9)
N9 C65 H65 121.6
C66 C65 H65 121.6
N10 C66 C67 124.4(10)
N10 C66 C65 112.9(8)
C67 C66 C65 122.6(10)
C66 C67 C68 116.8(11)
C66 C67 H67 121.6
C68 C67 H67 121.6
C69 C68 C67 119.8(9)
C69 C68 H68 120.1
C67 C68 H68 120.1
C68 C69 C70 119.7(10)
C68 C69 H69 120.2
C70 C69 H69 120.2
N10 C70 C69 121.2(10)
N10 C70 H70 119.4
C69 C70 H70 119.4
C72 C71 C76 120.0(12)
C72 C71 H71 120.0
C76 C71 H71 120.0
C71 C72 C73 119.3(12)
C71 C72 H72 120.4
C73 C72 H72 120.4
C74 C73 C72 120.0(12)
C74 C73 H73 120.0
C72 C73 H73 120.0
C73 C74 C75 120.2(13)
C73 C74 H74 119.9
C75 C74 H74 119.9
C76 C75 C74 121.4(11)
C76 C75 H75 119.3
C74 C75 H75 119.3
C75 C76 C71 119.1(10)
C75 C76 C77 123.2(10)
C71 C76 C77 117.7(10)
N11 C77 C76 112.0(8)
N11 C77 C78 113.3(8)
C76 C77 C78 111.6(9)
N11 C77 H77 106.5
C76 C77 H77 106.5
C78 C77 H77 106.5
C77 C78 H78A 109.5
C77 C78 H78B 109.5
H78A C78 H78B 109.5
C77 C78 H78C 109.5
H78A C78 H78C 109.5
H78B C78 H78C 109.5
N11 C79 C80 117.5(10)
N11 C79 H79 121.2
C80 C79 H79 121.2
N12 C80 C81 123.1(10)
N12 C80 C79 113.5(8)
C81 C80 C79 123.4(10)
C82 C81 C80 117.7(11)
C82 C81 H81 121.1
C80 C81 H81 121.1
C83 C82 C81 118.8(9)
C83 C82 H82 120.6
C81 C82 H82 120.6
C84 C83 C82 120.5(10)
C84 C83 H83 119.7
C82 C83 H83 119.7
N12 C84 C83 122.0(11)
N12 C84 H84 119.0
C83 C84 H84 119.0
C86 C85 C90 121.3(11)
C86 C85 H85 119.4
C90 C85 H85 119.4
C85 C86 C87 120.0(12)
C85 C86 H86 120.0
C87 C86 H86 120.0
C88 C87 C86 119.4(10)
C88 C87 H87 120.3
C86 C87 H87 120.3
C87 C88 C89 120.6(11)
C87 C88 H88 119.7
C89 C88 H88 119.7
C90 C89 C88 120.7(12)
C90 C89 H89 119.6
C88 C89 H89 119.6
C89 C90 C85 118.0(10)
C89 C90 C91 123.3(11)
C85 C90 C91 118.5(10)
N13 C91 C90 109.5(9)
N13 C91 C92 116.0(10)
C90 C91 C92 111.4(9)
N13 C91 H91 106.5
C90 C91 H91 106.5
C92 C91 H91 106.5
C91 C92 H92A 109.5
C91 C92 H92B 109.5
H92A C92 H92B 109.5
C91 C92 H92C 109.5
H92A C92 H92C 109.5
H92B C92 H92C 109.5
N13 C93 C94 118.7(10)
N13 C93 H93 120.7
C94 C93 H93 120.7
N14 C94 C95 123.2(11)
N14 C94 C93 115.4(10)
C95 C94 C93 121.4(10)
C94 C95 C96 118.0(12)
C94 C95 H95 121.0
C96 C95 H95 121.0
C97 C96 C95 118.5(13)
C97 C96 H96 120.8
C95 C96 H96 120.8
C98 C97 C96 120.7(13)
C98 C97 H97 119.6
C96 C97 H97 119.6
N14 C98 C97 120.9(12)
N14 C98 H98 119.6
C97 C98 H98 119.6
C104 C99 C100 118(2)
C104 C99 H99 120.8
C100 C99 H99 120.8
C101 C100 C99 116(2)
C101 C100 H100 122.2
C99 C100 H100 122.2
C102 C101 C100 128(2)
C102 C101 H101 116.1
C100 C101 H101 116.1
C103 C102 C101 114(2)
C103 C102 H102 122.9
C101 C102 H102 122.9
C102 C103 C104 124(2)
C102 C103 H103 118.0
C104 C103 H103 118.0
C99 C104 C103 119.9(15)
C99 C104 C105 120.1(17)
C103 C104 C105 119.8(15)
N15 C105 C106 114.1(11)
N15 C105 C104 107.6(10)
C106 C105 C104 111.7(10)
N15 C105 H105 107.7
C106 C105 H105 107.7
C104 C105 H105 107.7
C105 C106 H10A 109.5
C105 C106 H10B 109.5
H10A C106 H10B 109.5
C105 C106 H10C 109.5
H10A C106 H10C 109.5
H10B C106 H10C 109.5
N15 C107 C108 120.5(10)
N15 C107 H107 119.8
C108 C107 H107 119.8
C109 C108 N16 122.4(11)
C109 C108 C107 122.4(10)
N16 C108 C107 115.1(10)
C108 C109 C110 118.7(11)
C108 C109 H109 120.7
C110 C109 H109 120.7
C109 C110 C111 120.0(12)
C109 C110 H110 120.0
C111 C110 H110 120.0
C110 C111 C112 116.8(12)
C110 C111 H111 121.6
C112 C111 H111 121.6
N16 C112 C111 123.8(10)
N16 C112 H112 118.1
C111 C112 H112 118.1
C114 C113 C118 124(2)
C114 C113 H113 118.1
C118 C113 H113 118.1
C115 C114 C113 114(2)
C115 C114 H114 123.2
C113 C114 H114 123.2
C114 C115 C116 132(2)
C114 C115 H115 113.9
C116 C115 H115 113.9
C115 C116 C117 112.3(19)
C115 C116 H116 123.9
C117 C116 H116 123.9
C118 C117 C116 115.6(19)
C118 C117 H117 122.2
C116 C117 H117 122.2
C117 C118 C113 122.0(16)
C117 C118 C119 120.8(16)
C113 C118 C119 116.9(16)
N17 C119 C120 113.8(9)
N17 C119 C118 111.3(10)
C120 C119 C118 111.5(10)
N17 C119 H119 106.6
C120 C119 H119 106.6
C118 C119 H119 106.6
C119 C120 H12B 109.5
C119 C120 H12C 109.5
H12B C120 H12C 109.5
C119 C120 H12D 109.5
H12B C120 H12D 109.5
H12C C120 H12D 109.5
N17 C121 C122 118.4(10)
N17 C121 H121 120.8
C122 C121 H121 120.8
C123 C122 N18 122.9(10)
C123 C122 C121 125.3(11)
N18 C122 C121 111.8(10)
C122 C123 C124 118.3(12)
C122 C123 H123 120.8
C124 C123 H123 120.8
C125 C124 C123 119.6(11)
C125 C124 H124 120.2
C123 C124 H124 120.2
C124 C125 C126 119.5(11)
C124 C125 H125 120.2
C126 C125 H125 120.2
N18 C126 C125 121.2(11)
N18 C126 H126 119.4
C125 C126 H126 119.4
C128 C127 C132 122.1(11)
C128 C127 H127 118.9
C132 C127 H127 118.9
C129 C128 C127 118.4(13)
C129 C128 H128 120.8
C127 C128 H128 120.8
C130 C129 C128 120.4(12)
C130 C129 H129 119.8
C128 C129 H129 119.8
C129 C130 C131 119.8(12)
C129 C130 H130 120.1
C131 C130 H130 120.1
C132 C131 C130 121.9(12)
C132 C131 H131 119.1
C130 C131 H131 119.1
C131 C132 C127 117.5(10)
C131 C132 C133 123.4(11)
C127 C132 C133 119.0(10)
C132 C133 C134 111.4(9)
C132 C133 N19 112.0(9)
C134 C133 N19 114.2(10)
C132 C133 H133 106.2
C134 C133 H133 106.2
N19 C133 H133 106.2
C133 C134 H13B 109.5
C133 C134 H13C 109.5
H13B C134 H13C 109.5
C133 C134 H13D 109.5
H13B C134 H13D 109.5
H13C C134 H13D 109.5
N19 C135 C136 116.6(10)
N19 C135 H135 121.7
C136 C135 H135 121.7
N20 C136 C137 120.6(11)
N20 C136 C135 114.8(10)
C137 C136 C135 124.5(11)
C138 C137 C136 120.1(12)
C138 C137 H137 119.9
C136 C137 H137 119.9
C137 C138 C139 118.5(11)
C137 C138 H138 120.7
C139 C138 H138 120.7
C138 C139 C140 119.6(11)
C138 C139 H139 120.2
C140 C139 H139 120.2
N20 C140 C139 121.5(12)
N20 C140 H140 119.3
C139 C140 H140 119.3
C146 C141 C142 119.5(11)
C146 C141 H141 120.3
C142 C141 H141 120.3
C141 C142 C143 119.3(12)
C141 C142 H142 120.4
C143 C142 H142 120.4
C144 C143 C142 121.4(12)
C144 C143 H143 119.3
C142 C143 H143 119.3
C143 C144 C145 118.6(11)
C143 C144 H144 120.7
C145 C144 H144 120.7
C146 C145 C144 120.5(11)
C146 C145 H145 119.7
C144 C145 H145 119.7
C145 C146 C141 120.6(11)
C145 C146 C147 121.1(10)
C141 C146 C147 118.2(10)
N21 C147 C148 112.8(10)
N21 C147 C146 113.2(9)
C148 C147 C146 110.4(9)
N21 C147 H147 106.7
C148 C147 H147 106.7
C146 C147 H147 106.7
C147 C148 H14B 109.5
C147 C148 H14C 109.5
H14B C148 H14C 109.5
C147 C148 H14D 109.5
H14B C148 H14D 109.5
H14C C148 H14D 109.5
N21 C149 C150 119.8(10)
N21 C149 H149 120.1
C150 C149 H149 120.1
N22 C150 C151 122.2(10)
N22 C150 C149 112.0(10)
C151 C150 C149 125.6(10)
C152 C151 C150 119.5(12)
C152 C151 H151 120.2
C150 C151 H151 120.2
C151 C152 C153 118.6(12)
C151 C152 H152 120.7
C153 C152 H152 120.7
C152 C153 C154 120.0(11)
C152 C153 H153 120.0
C154 C153 H153 120.0
N22 C154 C153 121.8(11)
N22 C154 H154 119.1
C153 C154 H154 119.1
C156 C155 C160 122.1(13)
C156 C155 H155 119.0
C160 C155 H155 119.0
C155 C156 C157 118.7(14)
C155 C156 H156 120.6
C157 C156 H156 120.6
C156 C157 C158 119.8(14)
C156 C157 H157 120.1
C158 C157 H157 120.1
C159 C158 C157 117.8(14)
C159 C158 H158 121.1
C157 C158 H158 121.1
C160 C159 C158 122.5(14)
C160 C159 H159 118.8
C158 C159 H159 118.8
C159 C160 C155 118.9(11)
C159 C160 C161 121.0(11)
C155 C160 C161 120.0(10)
N23 C161 C160 110.3(9)
N23 C161 C162 113.9(10)
C160 C161 C162 111.6(9)
N23 C161 H161 106.9
C160 C161 H161 106.9
C162 C161 H161 106.9
C161 C162 H16A 109.5
C161 C162 H16B 109.5
H16A C162 H16B 109.5
C161 C162 H16C 109.5
H16A C162 H16C 109.5
H16B C162 H16C 109.5
N23 C163 C164 117.2(10)
N23 C163 H163 121.4
C164 C163 H163 121.4
N24 C164 C165 122.2(10)
N24 C164 C163 113.6(10)
C165 C164 C163 124.2(11)
C166 C165 C164 118.1(12)
C166 C165 H165 121.0
C164 C165 H165 121.0
C165 C166 C167 119.3(12)
C165 C166 H166 120.3
C167 C166 H166 120.3
C168 C167 C166 120.1(11)
C168 C167 H167 120.0
C166 C167 H167 120.0
N24 C168 C167 121.9(12)
N24 C168 H168 119.0
C167 C168 H168 119.0
N25 C169 Fe1 176.9(10)
N26 C170 Fe1 178.9(9)
N27 C171 Fe1 177.7(9)
N28 C172 Fe1 175.9(11)
N29 C173 Fe1 175.1(11)
N30 C174 Fe1 177.3(11)
N31 C175 Fe2 178.0(9)
N32 C176 Fe2 176.3(9)
N33 C177 Fe2 174.2(8)
N34 C178 Fe2 175.4(10)
N35 C179 Fe2 175.8(11)
N36 C180 Fe2 179.3(11)
N37 C181 Fe3 175.6(8)
N38 C182 Fe3 177.7(9)
N39 C183 Fe3 173.2(9)
N40 C184 Fe3 176.1(10)
N41 C185 Fe3 175.1(9)
N42 C186 Fe3 177.1(10)
N43 C187 Fe4 177.0(10)
N44 C188 Fe4 177.8(9)
N45 C189 Fe4 175.5(8)
N46 C190 Fe4 177.1(11)
N47 C191 Fe4 174.1(11)
N48 C192 Fe4 178.2(10)
O2S C1S H257 109.5
O2S C1S H258 109.5
H257 C1S H258 109.5
O2S C1S H259 109.5
H257 C1S H259 109.5
H258 C1S H259 109.5
O4S C2S H225 109.5
O4S C2S H226 109.5
H225 C2S H226 109.5
O4S C2S H227 109.5
H225 C2S H227 109.5
H226 C2S H227 109.5
O5S C3S H233 109.5
O5S C3S H234 109.5
H233 C3S H234 109.5
O5S C3S H235 109.5
H233 C3S H235 109.5
H234 C3S H235 109.5
O6S C4S H250 109.5
O6S C4S H251 109.5
H250 C4S H251 109.5
O6S C4S H249 109.5
H250 C4S H249 109.5
H251 C4S H249 109.5
O7S C5S H219 109.5
O7S C5S H217 109.5
H219 C5S H217 109.5
O7S C5S H218 109.5
H219 C5S H218 109.5
H217 C5S H218 109.5
O8S C6S H261 109.5
O8S C6S H262 109.5
H261 C6S H262 109.5
O8S C6S H263 109.5
H261 C6S H263 109.5
H262 C6S H263 109.5
O9S C7S H268 109.5
O9S C7S H269 109.5
H268 C7S H269 109.5
O9S C7S H270 109.5
H268 C7S H270 109.5
H269 C7S H270 109.5
O10S C8S H237 109.5
O10S C8S H238 109.5
H237 C8S H238 109.5
O10S C8S H239 109.5
H237 C8S H239 109.5
H238 C8S H239 109.5
O11S C9S H272 109.5
O11S C9S H273 109.5
H272 C9S H273 109.5
O11S C9S H274 109.5
H272 C9S H274 109.5
H273 C9S H274 109.5
O13S C10S H213 109.5
O13S C10S H214 109.5
H213 C10S H214 109.5
O13S C10S H215 109.5
H213 C10S H215 109.5
H214 C10S H215 109.5
O14S C11S H265 109.5
O14S C11S H266 109.5
H265 C11S H266 109.5
O14S C11S H267 109.5
H265 C11S H267 109.5
H266 C11S H267 109.5
C1S O2S H260 109.5
C2S O4S H228 109.5
C3S O5S H236 109.5
C4S O6S H252 109.5
C5S O7S H220 109.5
C7S O9S H271 109.5
C8S O10S H240 109.5
C9S O11S H275 109.5
C10S O13S H216 109.5
C194 C193 N49 116.1(7)
C194 C193 H19A 108.3
N49 C193 H19A 108.3
C194 C193 H19B 108.3
N49 C193 H19B 108.3
H19A C193 H19B 107.4
C193 C194 H19C 109.5
C193 C194 H19D 109.5
H19C C194 H19D 109.5
C193 C194 H19E 109.5
H19C C194 H19E 109.5
H19D C194 H19E 109.5
C196 C195 N49 115.1(8)
C196 C195 H19F 108.5
N49 C195 H19F 108.5
C196 C195 H19G 108.5
N49 C195 H19G 108.5
H19F C195 H19G 107.5
C195 C196 H19H 109.5
C195 C196 H19I 109.5
H19H C196 H19I 109.5
C195 C196 H19J 109.5
H19H C196 H19J 109.5
H19I C196 H19J 109.5
C198 C197 N49 115.9(8)
C198 C197 H19K 108.3
N49 C197 H19K 108.3
C198 C197 H19L 108.3
N49 C197 H19L 108.3
H19K C197 H19L 107.4
C197 C198 H19M 109.5
C197 C198 H19N 109.5
H19M C198 H19N 109.5
C197 C198 H19O 109.5
H19M C198 H19O 109.5
H19N C198 H19O 109.5
N49 C199 C200 117.4(8)
N49 C199 H19P 108.0
C200 C199 H19P 108.0
N49 C199 H19Q 108.0
C200 C199 H19Q 108.0
H19P C199 H19Q 107.2
C199 C200 H20A 109.5
C199 C200 H20B 109.5
H20A C200 H20B 109.5
C199 C200 H20C 109.5
H20A C200 H20C 109.5
H20B C200 H20C 109.5
N50 C201 C202 114.3(14)
N50 C201 H20D 108.7
C202 C201 H20D 108.7
N50 C201 H20E 108.7
C202 C201 H20E 108.7
H20D C201 H20E 107.6
C201 C202 H20F 109.5
C201 C202 H20G 109.5
H20F C202 H20G 109.5
C201 C202 H20H 109.5
H20F C202 H20H 109.5
H20G C202 H20H 109.5
N50 C203 C204 113.5(14)
N50 C203 H20I 108.9
C204 C203 H20I 108.9
N50 C203 H20J 108.9
C204 C203 H20J 108.9
H20I C203 H20J 107.7
C203 C204 H20K 109.5
C203 C204 H20L 109.5
H20K C204 H20L 109.5
C203 C204 H20M 109.5
H20K C204 H20M 109.5
H20L C204 H20M 109.5
N50 C205 C206 115.2(13)
N50 C205 H20N 108.5
C206 C205 H20N 108.5
N50 C205 H20O 108.5
C206 C205 H20O 108.5
H20N C205 H20O 107.5
C205 C206 H20P 109.5
C205 C206 H20Q 109.5
H20P C206 H20Q 109.5
C205 C206 H20R 109.5
H20P C206 H20R 109.5
H20Q C206 H20R 109.5
N50 C207 C208 113.7(15)
N50 C207 H20S 108.8
C208 C207 H20S 108.8
N50 C207 H20T 108.8
C208 C207 H20T 108.8
H20S C207 H20T 107.7
C207 C208 H20U 109.5
C207 C208 H20V 109.5
H20U C208 H20V 109.5
C207 C208 H20W 109.5
H20U C208 H20W 109.5
H20V C208 H20W 109.5
O1 C209 H211 109.5
O1 C209 H210 109.5
H211 C209 H210 109.5
O1 C209 H209 109.5
H211 C209 H209 109.5
H210 C209 H209 109.5
O2 C210 H223 109.5
O2 C210 H221 109.5
H223 C210 H221 109.5
O2 C210 H222 109.5
H223 C210 H222 109.5
H221 C210 H222 109.5
O3 C211 H229 109.5
O3 C211 H230 109.5
H229 C211 H230 109.5
O3 C211 H231 109.5
H229 C211 H231 109.5
H230 C211 H231 109.5
O4 C212 H241 109.5
O4 C212 H242 109.5
H241 C212 H242 109.5
O4 C212 H243 109.5
H241 C212 H243 109.5
H242 C212 H243 109.5
O6 C214 H253 109.5
O6 C214 H254 109.5
H253 C214 H254 109.5
O6 C214 H255 109.5
H253 C214 H255 109.5
H254 C214 H255 109.5
C209 O1 H212 109.5
C210 O2 H224 109.5
C211 O3 H232 109.5
C214 O6 H256 109.5

loop_
_geom_bond_atom_site_label_1
_geom_bond_atom_site_label_2
_geom_bond_distance
Co1 N25 2.058(9)
Co1 N43 2.073(10)
Co1 N4 2.141(9)
Co1 N2 2.146(9)
Co1 N1 2.204(10)
Co1 N3 2.219(9)
Co2 N31 2.057(9)
Co2 N26 2.073(9)
Co2 N8 2.129(10)
Co2 N6 2.141(9)
Co2 N7 2.187(9)
Co2 N5 2.211(9)
Co3 N32 1.902(8)
Co3 N37 1.913(9)
Co3 N10 1.928(7)
Co3 N12 1.927(7)
Co3 N11 1.960(9)
Co3 N9 1.965(8)
Co4 N38 2.061(8)
Co4 N44 2.062(9)
Co4 N14 2.156(10)
Co4 N16 2.157(9)
Co4 N15 2.180(8)
Co4 N13 2.190(9)
Co5 N45 1.887(9)
Co5 N33 1.914(8)
Co5 N18 1.916(9)
Co5 N20 1.944(9)
Co5 N19 1.956(8)
Co5 N17 1.960(9)
Co6 N27 1.894(9)
Co6 N39 1.911(8)
Co6 N22 1.921(9)
Co6 N24 1.928(9)
Co6 N21 1.970(8)
Co6 N23 1.973(9)
Fe1 C171 1.867(11)
Fe1 C170 1.909(11)
Fe1 C169 1.919(10)
Fe1 C172 1.922(10)
Fe1 C174 1.931(11)
Fe1 C173 1.929(13)
Fe2 C177 1.896(11)
Fe2 C176 1.894(10)
Fe2 C175 1.905(10)
Fe2 C179 1.915(11)
Fe2 C180 1.929(11)
Fe2 C178 1.933(10)
Fe3 C181 1.903(10)
Fe3 C183 1.908(10)
Fe3 C184 1.914(11)
Fe3 C182 1.918(10)
Fe3 C186 1.929(10)
Fe3 C185 1.949(10)
Fe4 C189 1.863(11)
Fe4 C187 1.895(9)
Fe4 C188 1.909(11)
Fe4 C191 1.912(12)
Fe4 C190 1.922(10)
Fe4 C192 1.944(12)
B1 F2 1.31(2)
B1 F4 1.35(2)
B1 F1 1.38(2)
B1 F3 1.42(2)
N1 C9 1.270(15)
N1 C7 1.503(15)
N2 C14 1.320(14)
N2 C10 1.363(15)
N3 C23 1.258(14)
N3 C21 1.467(13)
N4 C28 1.331(14)
N4 C24 1.357(16)
N5 C37 1.273(14)
N5 C35 1.493(15)
N6 C42 1.314(15)
N6 C38 1.347(13)
N7 C51 1.260(15)
N7 C49 1.461(15)
N8 C56 1.341(16)
N8 C52 1.350(14)
N9 C65 1.255(12)
N9 C63 1.500(12)
N10 C70 1.340(13)
N10 C66 1.353(13)
N11 C79 1.263(13)
N11 C77 1.488(12)
N12 C84 1.350(13)
N12 C80 1.357(14)
N13 C93 1.259(14)
N13 C91 1.491(15)
N14 C94 1.337(13)
N14 C98 1.358(16)
N15 C107 1.263(14)
N15 C105 1.485(15)
N16 C112 1.291(14)
N16 C108 1.367(12)
N17 C121 1.267(14)
N17 C119 1.492(13)
N18 C126 1.338(14)
N18 C122 1.382(14)
N19 C135 1.288(15)
N19 C133 1.488(13)
N20 C140 1.316(13)
N20 C136 1.351(14)
N21 C149 1.259(15)
N21 C147 1.476(13)
N22 C154 1.344(13)
N22 C150 1.360(13)
N23 C163 1.261(14)
N23 C161 1.492(13)
N24 C168 1.338(13)
N24 C164 1.359(14)
N25 C169 1.141(12)
N26 C170 1.156(13)
N27 C171 1.180(13)
N28 C172 1.155(14)
N29 C173 1.186(16)
N30 C174 1.158(14)
N31 C175 1.156(12)
N32 C176 1.159(12)
N33 C177 1.163(13)
N34 C178 1.151(13)
N35 C179 1.157(14)
N36 C180 1.156(14)
N37 C181 1.144(12)
N38 C182 1.157(13)
N39 C183 1.145(12)
N40 C184 1.156(13)
N41 C185 1.147(13)
N42 C186 1.181(13)
N43 C187 1.153(13)
N44 C188 1.151(13)
N45 C189 1.182(13)
N46 C190 1.152(13)
N47 C191 1.157(15)
N48 C192 1.174(14)
N49 C199 1.506(13)
N49 C197 1.508(13)
N49 C193 1.518(12)
N49 C195 1.518(13)
N50 C201 1.46(2)
N50 C207 1.51(2)
N50 C203 1.51(2)
N50 C205 1.52(2)
C1 C2 1.36(2)
C1 C6 1.38(2)
C1 H1A 0.9500
C2 C3 1.37(3)
C2 H2A 0.9500
C3 C4 1.36(3)
C3 H3A 0.9500
C4 C5 1.43(2)
C4 H4A 0.9500
C5 C6 1.39(2)
C5 H5A 0.9500
C6 C7 1.522(19)
C7 C8 1.527(19)
C7 H7A 1.0000
C8 H8A 0.9800
C8 H8B 0.9800
C8 H8C 0.9800
C9 C10 1.443(16)
C9 H9A 0.9500
C10 C11 1.369(16)
C11 C12 1.377(18)
C11 H11A 0.9500
C12 C13 1.365(19)
C12 H12A 0.9500
C13 C14 1.387(16)
C13 H13A 0.9500
C14 H14A 0.9500
C15 C20 1.368(16)
C15 C16 1.398(18)
C15 H15 0.9500
C16 C17 1.37(2)
C16 H16 0.9500
C17 C18 1.381(18)
C17 H17A 0.9500
C18 C19 1.379(17)
C18 H18A 0.9500
C19 C20 1.409(17)
C19 H19 0.9500
C20 C21 1.497(16)
C21 C22 1.542(16)
C21 H21 1.0000
C22 H22A 0.9800
C22 H22B 0.9800
C22 H22C 0.9800
C23 C24 1.480(17)
C23 H23 0.9500
C24 C25 1.357(18)
C25 C26 1.38(2)
C25 H25 0.9500
C26 C27 1.38(2)
C26 H26 0.9500
C27 C28 1.378(18)
C27 H27 0.9500
C28 H28 0.9500
C29 C34 1.371(18)
C29 C30 1.399(17)
C29 H29 0.9500
C30 C31 1.33(2)
C30 H30 0.9500
C31 C32 1.39(2)
C31 H31 0.9500
C32 C33 1.378(19)
C32 H32 0.9500
C33 C34 1.378(17)
C33 H33 0.9500
C34 C35 1.519(15)
C35 C36 1.519(16)
C35 H35 1.0000
C36 H36A 0.9800
C36 H36B 0.9800
C36 H36C 0.9800
C37 C38 1.456(17)
C37 H37 0.9500
C38 C39 1.392(16)
C39 C40 1.377(18)
C39 H39 0.9500
C40 C41 1.363(18)
C40 H40 0.9500
C41 C42 1.418(17)
C41 H41 0.9500
C42 H42 0.9500
C43 C48 1.404(17)
C43 C44 1.412(19)
C43 H43 0.9500
C44 C45 1.37(2)
C44 H44 0.9500
C45 C46 1.409(19)
C45 H45 0.9500
C46 C47 1.369(15)
C46 H46 0.9500
C47 C48 1.400(17)
C47 H47 0.9500
C48 C49 1.501(16)
C49 C50 1.567(16)
C49 H49 1.0000
C50 H50A 0.9800
C50 H50B 0.9800
C50 H50C 0.9800
C51 C52 1.499(18)
C51 H51 0.9500
C52 C53 1.365(17)
C53 C54 1.42(2)
C53 H53 0.9500
C54 C55 1.32(2)
C54 H54 0.9500
C55 C56 1.41(2)
C55 H55 0.9500
C56 H56 0.9500
C57 C62 1.381(15)
C57 C58 1.389(18)
C57 H57 0.9500
C58 C59 1.37(2)
C58 H58 0.9500
C59 C60 1.33(2)
C59 H59 0.9500
C60 C61 1.389(19)
C60 H60 0.9500
C61 C62 1.363(16)
C61 H61 0.9500
C62 C63 1.523(16)
C63 C64 1.542(13)
C63 H63 1.0000
C64 H64A 0.9800
C64 H64B 0.9800
C64 H64C 0.9800
C65 C66 1.476(14)
C65 H65 0.9500
C66 C67 1.382(13)
C67 C68 1.393(15)
C67 H67 0.9500
C68 C69 1.383(16)
C68 H68 0.9500
C69 C70 1.398(14)
C69 H69 0.9500
C70 H70 0.9500
C71 C72 1.394(16)
C71 C76 1.396(15)
C71 H71 0.9500
C72 C73 1.39(2)
C72 H72 0.9500
C73 C74 1.370(18)
C73 H73 0.9500
C74 C75 1.370(17)
C74 H74 0.9500
C75 C76 1.361(16)
C75 H75 0.9500
C76 C77 1.509(15)
C77 C78 1.524(14)
C77 H77 1.0000
C78 H78A 0.9800
C78 H78B 0.9800
C78 H78C 0.9800
C79 C80 1.447(15)
C79 H79 0.9500
C80 C81 1.393(13)
C81 C82 1.391(15)
C81 H81 0.9500
C82 C83 1.387(16)
C82 H82 0.9500
C83 C84 1.363(14)
C83 H83 0.9500
C84 H84 0.9500
C85 C86 1.371(15)
C85 C90 1.398(16)
C85 H85 0.9500
C86 C87 1.393(17)
C86 H86 0.9500
C87 C88 1.358(17)
C87 H87 0.9500
C88 C89 1.402(16)
C88 H88 0.9500
C89 C90 1.371(15)
C89 H89 0.9500
C90 C91 1.523(14)
C91 C92 1.527(14)
C91 H91 1.0000
C92 H92A 0.9800
C92 H92B 0.9800
C92 H92C 0.9800
C93 C94 1.484(17)
C93 H93 0.9500
C94 C95 1.376(17)
C95 C96 1.394(19)
C95 H95 0.9500
C96 C97 1.381(19)
C96 H96 0.9500
C97 C98 1.363(17)
C97 H97 0.9500
C98 H98 0.9500
C99 C104 1.37(2)
C99 C100 1.47(2)
C99 H99 0.9500
C100 C101 1.38(3)
C100 H100 0.9500
C101 C102 1.38(3)
C101 H101 0.9500
C102 C103 1.35(2)
C102 H102 0.9500
C103 C104 1.43(3)
C103 H103 0.9500
C104 C105 1.539(18)
C105 C106 1.507(16)
C105 H105 1.0000
C106 H10A 0.9800
C106 H10B 0.9800
C106 H10C 0.9800
C107 C108 1.468(16)
C107 H107 0.9500
C108 C109 1.360(16)
C109 C110 1.373(18)
C109 H109 0.9500
C110 C111 1.390(17)
C110 H110 0.9500
C111 C112 1.403(16)
C111 H111 0.9500
C112 H112 0.9500
C113 C114 1.37(2)
C113 C118 1.43(3)
C113 H113 0.9500
C114 C115 1.27(3)
C114 H114 0.9500
C115 C116 1.42(3)
C115 H115 0.9500
C116 C117 1.56(2)
C116 H116 0.9500
C117 C118 1.34(2)
C117 H117 0.9500
C118 C119 1.519(18)
C119 C120 1.510(17)
C119 H119 1.0000
C120 H12B 0.9800
C120 H12C 0.9800
C120 H12D 0.9800
C121 C122 1.453(15)
C121 H121 0.9500
C122 C123 1.359(16)
C123 C124 1.383(17)
C123 H123 0.9500
C124 C125 1.392(19)
C124 H124 0.9500
C125 C126 1.386(16)
C125 H125 0.9500
C126 H126 0.9500
C127 C128 1.399(17)
C127 C132 1.398(16)
C127 H127 0.9500
C128 C129 1.387(19)
C128 H128 0.9500
C129 C130 1.38(2)
C129 H129 0.9500
C130 C131 1.389(17)
C130 H130 0.9500
C131 C132 1.372(17)
C131 H131 0.9500
C132 C133 1.482(16)
C133 C134 1.493(17)
C133 H133 1.0000
C134 H13B 0.9800
C134 H13C 0.9800
C134 H13D 0.9800
C135 C136 1.454(16)
C135 H135 0.9500
C136 C137 1.384(17)
C137 C138 1.360(17)
C137 H137 0.9500
C138 C139 1.372(17)
C138 H138 0.9500
C139 C140 1.389(17)
C139 H139 0.9500
C140 H140 0.9500
C141 C146 1.382(16)
C141 C142 1.386(18)
C141 H141 0.9500
C142 C143 1.388(18)
C142 H142 0.9500
C143 C144 1.374(18)
C143 H143 0.9500
C144 C145 1.389(17)
C144 H144 0.9500
C145 C146 1.374(15)
C145 H145 0.9500
C146 C147 1.532(16)
C147 C148 1.515(17)
C147 H147 1.0000
C148 H14B 0.9800
C148 H14C 0.9800
C148 H14D 0.9800
C149 C150 1.443(15)
C149 H149 0.9500
C150 C151 1.378(17)
C151 C152 1.366(17)
C151 H151 0.9500
C152 C153 1.381(18)
C152 H152 0.9500
C153 C154 1.378(16)
C153 H153 0.9500
C154 H154 0.9500
C155 C156 1.39(2)
C155 C160 1.401(18)
C155 H155 0.9500
C156 C157 1.39(2)
C156 H156 0.9500
C157 C158 1.46(2)
C157 H157 0.9500
C158 C159 1.388(19)
C158 H158 0.9500
C159 C160 1.363(16)
C159 H159 0.9500
C160 C161 1.517(16)
C161 C162 1.517(17)
C161 H161 1.0000
C162 H16A 0.9800
C162 H16B 0.9800
C162 H16C 0.9800
C163 C164 1.457(15)
C163 H163 0.9500
C164 C165 1.397(16)
C165 C166 1.372(17)
C165 H165 0.9500
C166 C167 1.384(19)
C166 H166 0.9500
C167 C168 1.365(17)
C167 H167 0.9500
C168 H168 0.9500
C1S O2S 1.43(2)
C1S H257 0.9800
C1S H258 0.9800
C1S H259 0.9800
C2S O4S 1.43(2)
C2S H225 0.9800
C2S H226 0.9800
C2S H227 0.9800
C3S O5S 1.37(2)
C3S H233 0.9800
C3S H234 0.9800
C3S H235 0.9800
C4S O6S 1.42(2)
C4S H250 0.9800
C4S H251 0.9800
C4S H249 0.9800
C5S O7S 1.37(2)
C5S H219 0.9800
C5S H217 0.9800
C5S H218 0.9800
C6S O8S 1.44(2)
C6S H261 0.9800
C6S H262 0.9800
C6S H263 0.9800
C7S O9S 1.41(3)
C7S H268 0.9800
C7S H269 0.9800
C7S H270 0.9800
C8S O10S 1.49(2)
C8S H237 0.9800
C8S H238 0.9800
C8S H239 0.9800
C9S O11S 1.411(17)
C9S H272 0.9800
C9S H273 0.9800
C9S H274 0.9800
C10S O13S 1.41(3)
C10S H213 0.9800
C10S H214 0.9800
C10S H215 0.9800
C11S O14S 1.41(3)
C11S H265 0.9800
C11S H266 0.9800
C11S H267 0.9800
O2S H260 0.8400
O4S H228 0.8400
O5S H236 0.8400
O6S H252 0.8400
O7S H220 0.8400
O9S H271 0.8400
O10S H240 0.8400
O11S H275 0.8400
O13S H216 0.8400
C193 C194 1.514(14)
C193 H19A 0.9900
C193 H19B 0.9900
C194 H19C 0.9800
C194 H19D 0.9800
C194 H19E 0.9800
C195 C196 1.512(14)
C195 H19F 0.9900
C195 H19G 0.9900
C196 H19H 0.9800
C196 H19I 0.9800
C196 H19J 0.9800
C197 C198 1.512(14)
C197 H19K 0.9900
C197 H19L 0.9900
C198 H19M 0.9800
C198 H19N 0.9800
C198 H19O 0.9800
C199 C200 1.508(15)
C199 H19P 0.9900
C199 H19Q 0.9900
C200 H20A 0.9800
C200 H20B 0.9800
C200 H20C 0.9800
C201 C202 1.60(3)
C201 H20D 0.9900
C201 H20E 0.9900
C202 H20F 0.9800
C202 H20G 0.9800
C202 H20H 0.9800
C203 C204 1.52(3)
C203 H20I 0.9900
C203 H20J 0.9900
C204 H20K 0.9800
C204 H20L 0.9800
C204 H20M 0.9800
C205 C206 1.49(3)
C205 H20N 0.9900
C205 H20O 0.9900
C206 H20P 0.9800
C206 H20Q 0.9800
C206 H20R 0.9800
C207 C208 1.52(3)
C207 H20S 0.9900
C207 H20T 0.9900
C208 H20U 0.9800
C208 H20V 0.9800
C208 H20W 0.9800
C209 O1 1.32(3)
C209 H211 0.9800
C209 H210 0.9800
C209 H209 0.9800
C210 O2 1.38(2)
C210 H223 0.9800
C210 H221 0.9800
C210 H222 0.9800
C211 O3 1.41(2)
C211 H229 0.9800
C211 H230 0.9800
C211 H231 0.9800
C212 O4 1.29(3)
C212 H241 0.9800
C212 H242 0.9800
C212 H243 0.9800
C213 O5 1.40(3)
C214 O6 1.47(3)
C214 H253 0.9800
C214 H254 0.9800
C214 H255 0.9800
O1 H212 0.8400
O2 H224 0.8400
O3 H232 0.8400
O6 H256 0.8400
